data_4123448
loop_
_publ_author_name
'Zhang, Yue-Biao'
'Furukawa, Hiroyasu'
'Ko, Nakeun'
'Nie, Weixuan'
'Park, Hye Jeong'
'Okajima, Satoshi'
'Cordova, Kyle E.'
'Deng, Hexiang'
'Kim, Jaheon'
'Yaghi, Omar M.'

_publ_section_title
;
 Introduction of functionality, selection of topology, and enhancement of
 gas adsorption in multivariate metal-organic framework-177.
;
_journal_issue 7
_journal_name_full 'Journal of the American Chemical Society'
_journal_page_first 2641
_journal_page_last 2650
_journal_paper_doi 10.1021/ja512311a
_journal_volume 137
_journal_year 2015
_chemical_formula_moiety 'C121 H64.08 N4 O26 Zn8'
_chemical_formula_sum 'C121 H64.15 N4 O26 Zn8'
_chemical_formula_weight 2513.03
_chemical_name_common MOF-177-K
_chemical_name_systematic
; 
 ? 
;
_space_group_IT_number 163
_symmetry_cell_setting trigonal
_symmetry_space_group_name_Hall '-P 3 2c'
_symmetry_space_group_name_H-M 'P -3 1 c'
_atom_sites_solution_hydrogens geom
_atom_sites_solution_primary direct
_atom_sites_solution_secondary difmap
_audit_creation_method SHELXL-97
_cell_angle_alpha 90.00
_cell_angle_beta 90.00
_cell_angle_gamma 120.00
_cell_formula_units_Z 4
_cell_length_a 37.090(4)
_cell_length_b 37.090(4)
_cell_length_c 29.987(4)
_cell_measurement_reflns_used 9959
_cell_measurement_temperature 293(2)
_cell_measurement_theta_max 37.37
_cell_measurement_theta_min 2.75
_cell_volume 35725(7)
_computing_cell_refinement 'Bruker SAINT'
_computing_data_collection 'Bruker APEX2'
_computing_data_reduction 'Bruker SAINT'
_computing_molecular_graphics 'Bruker SHELXTL'
_computing_publication_material 'Bruker SHELXTL'
_computing_structure_refinement 'SHELXL-97 (Sheldrick, 2008)'
_computing_structure_solution 'SHELXS-97 (Sheldrick, 2008)'
_diffrn_ambient_temperature 293(2)
_diffrn_measured_fraction_theta_full 0.999
_diffrn_measured_fraction_theta_max 0.999
_diffrn_measurement_device_type 'Bruker APEX-II CCD'
_diffrn_measurement_method '\f and \w scans'
_diffrn_radiation_monochromator graphite
_diffrn_radiation_source 'fine-focus sealed tube'
_diffrn_radiation_type CuK\a
_diffrn_radiation_wavelength 1.54178
_diffrn_reflns_av_R_equivalents 0.0741
_diffrn_reflns_av_sigmaI/netI 0.0456
_diffrn_reflns_limit_h_max 22
_diffrn_reflns_limit_h_min -24
_diffrn_reflns_limit_k_max 24
_diffrn_reflns_limit_k_min -20
_diffrn_reflns_limit_l_max 19
_diffrn_reflns_limit_l_min -16
_diffrn_reflns_number 22300
_diffrn_reflns_theta_full 30.92
_diffrn_reflns_theta_max 30.92
_diffrn_reflns_theta_min 2.38
_exptl_absorpt_coefficient_mu 0.782
_exptl_absorpt_correction_T_max 0.8593
_exptl_absorpt_correction_T_min 0.8285
_exptl_absorpt_correction_type multi-scan
_exptl_absorpt_process_details 'SADABS (Bruker, 2002)'
_exptl_crystal_colour yellow
_exptl_crystal_density_diffrn 0.467
_exptl_crystal_density_method 'not measured'
_exptl_crystal_description block
_exptl_crystal_F_000 5064
_exptl_crystal_size_max 0.25
_exptl_crystal_size_mid 0.20
_exptl_crystal_size_min 0.20
_refine_diff_density_max 0.392
_refine_diff_density_min -0.259
_refine_diff_density_rms 0.059
_refine_ls_extinction_method none
_refine_ls_goodness_of_fit_ref 1.606
_refine_ls_hydrogen_treatment constr
_refine_ls_matrix_type full
_refine_ls_number_parameters 425
_refine_ls_number_reflns 3710
_refine_ls_number_restraints 792
_refine_ls_restrained_S_all 1.477
_refine_ls_R_factor_all 0.1319
_refine_ls_R_factor_gt 0.1157
_refine_ls_shift/su_max 0.000
_refine_ls_shift/su_mean 0.000
_refine_ls_structure_factor_coef Fsqd
_refine_ls_weighting_details 'calc w=1/[\s^2^(Fo^2^)+(0.2000P)^2^+0.0000P] where P=(Fo^2^+2Fc^2^)/3'
_refine_ls_weighting_scheme calc
_refine_ls_wR_factor_gt 0.3316
_refine_ls_wR_factor_ref 0.3489
_reflns_number_gt 2864
_reflns_number_total 3710
_reflns_threshold_expression >2sigma(I)
_cod_data_source_file ja512311a_si_010.cif
_cod_data_source_block MOF-177-K
_cod_depositor_comments 'Adding full bibliography for 4123443--4123455.cif.'
_cod_database_code 4123448

loop_
_symmetry_equiv_pos_as_xyz
'x, y, z'
'-y, x-y, z'
'-x+y, -x, z'
'-y, -x, -z+1/2'
'x, x-y, -z+1/2'
'-x+y, y, -z+1/2'
'-x, -y, -z'
'y, -x+y, -z'
'x-y, x, -z'
'y, x, z-1/2'
'-x, -x+y, z-1/2'
'x-y, -y, z-1/2'

loop_
_atom_site_label
_atom_site_type_symbol
_atom_site_fract_x
_atom_site_fract_y
_atom_site_fract_z
_atom_site_U_iso_or_equiv
_atom_site_adp_type
_atom_site_occupancy
_atom_site_symmetry_multiplicity
_atom_site_calc_flag
_atom_site_refinement_flags
_atom_site_disorder_assembly
_atom_site_disorder_group
Zn3 Zn 0.3333 0.6667 -0.1905(2) 0.0842(18) Uani 0.50 3 d SP . .
Zn2A Zn 0.14069(11) 0.77524(12) 0.23880(12) 0.0899(16) Uani 0.4895(13) 1 d PD . 2
Zn2 Zn 0.11237(11) 0.81208(11) 0.22213(11) 0.0899(16) Uani 0.5105(13) 1 d PD . 1
Zn4 Zn 0.27997(11) 0.62354(12) -0.22231(12) 0.0842(18) Uani 0.50 1 d P . .
Zn1 Zn 0.20712(11) 0.83742(11) 0.20626(12) 0.0899(16) Uani 0.5105(13) 1 d PD . 1
Zn1A Zn 0.15593(12) 0.86100(12) 0.19850(12) 0.0899(16) Uani 0.4895(13) 1 d PD . 2
O1 O 0.16605(14) 0.83395(14) 0.2500 0.061(4) Uani 1 2 d SU . .
O2 O 0.3333 0.6667 -0.2500 0.086(7) Uani 1 6 d SU . .
O10A O 0.1814(7) 0.7574(7) 0.2505(8) 0.099(6) Uani 0.4895(13) 1 d PU . 2
O5A O -0.0953(7) 0.6932(7) -0.1830(7) 0.134(5) Uani 0.4895(13) 1 d P . 2
O4A O 0.1306(6) 0.7611(6) 0.1773(5) 0.124(4) Uani 0.4895(13) 1 d PDU . 2
O9 O 0.0951(8) 0.8522(7) 0.2262(8) 0.153(7) Uani 0.5105(13) 1 d PU . 1
C29 C 0.0893(2) 0.9107(2) 0.2500 0.160(7) Uani 1 2 d SDU . .
O3 O 0.1771(5) 0.8105(6) 0.1530(5) 0.124(4) Uani 0.5105(13) 1 d PDU . 1
O6 O -0.0701(6) 0.6953(7) -0.2419(7) 0.134(5) Uani 0.5105(13) 1 d P . 1
O9A O 0.1278(8) 0.8865(9) 0.2149(9) 0.153(7) Uani 0.4895(13) 1 d PU . 2
C2 C 0.1272(4) 0.7698(4) 0.0987(3) 0.137(5) Uani 1 1 d GDU . .
C7 C 0.1382(5) 0.7403(4) 0.0867(4) 0.153(5) Uani 0.581(9) 1 d PGDU A 1
H7 H 0.1490 0.7300 0.1080 0.183 Uiso 0.581(9) 1 calc PR A 1
C6 C 0.1330(5) 0.7263(5) 0.0429(5) 0.153(5) Uani 0.581(9) 1 d PGDU A 1
H6 H 0.1403 0.7065 0.0349 0.183 Uiso 0.581(9) 1 calc PR A 1
C5 C 0.1169(5) 0.7416(5) 0.0112(3) 0.149(6) Uani 1 1 d GDU A .
C4 C 0.1059(5) 0.7711(5) 0.0232(4) 0.153(5) Uani 0.581(9) 1 d PGDU A 1
C3 C 0.1111(5) 0.7852(5) 0.0670(4) 0.153(5) Uani 0.581(9) 1 d PGDU A 1
C8 C 0.1116(4) 0.7263(4) -0.0369(3) 0.156(7) Uani 1 1 d GDU . .
C9 C 0.0766(3) 0.7191(4) -0.0610(4) 0.171(7) Uani 1 1 d GU A .
H9 H 0.0570 0.7246 -0.0482 0.205 Uiso 1 1 calc R . .
C10 C 0.0708(3) 0.7037(4) -0.1042(4) 0.162(7) Uani 1 1 d GDU A .
C11 C 0.1001(4) 0.6955(4) -0.1234(3) 0.151(7) Uani 1 1 d GU A .
H11 H 0.0963 0.6851 -0.1523 0.181 Uiso 1 1 calc R . .
C12 C 0.1351(3) 0.7026(4) -0.0993(4) 0.142(7) Uani 1 1 d GDU A .
C13 C 0.1409(3) 0.7181(4) -0.0561(4) 0.155(7) Uani 1 1 d GU A .
H13 H 0.1643 0.7229 -0.0400 0.186 Uiso 1 1 calc R . .
C1 C 0.1385(5) 0.7876(5) 0.1464(6) 0.138(7) Uani 1 1 d DU . .
O3A O 0.1394(7) 0.8220(5) 0.1502(6) 0.124(4) Uani 0.4895(13) 1 d PDU . 2
O4 O 0.1099(6) 0.7907(7) 0.1632(5) 0.124(4) Uani 0.5105(13) 1 d PDU . 1
C35 C 0.2221(4) 0.7779(4) 0.2500 0.111(8) Uani 1 2 d SDU . .
C36 C 0.2445(2) 0.7555(2) 0.2500 0.098(7) Uani 1 2 d SDU . .
C41 C 0.35452(19) 0.7090(4) 0.2500 0.124(7) Uani 1 2 d SDU . .
H41 H 0.3690 0.7380 0.2500 0.149 Uiso 1 2 calc SR . .
C40 C 0.31215(19) 0.68785(19) 0.2500 0.124(7) Uani 1 2 d SDU . .
C37 C 0.2276(4) 0.7166(3) 0.2712(6) 0.125(7) Uani 0.774(16) 1 d PDU . 1
C21 C 0.0323(4) 0.6960(5) -0.1284(5) 0.156(4) Uani 1 1 d GDU . .
C22 C 0.0142(5) 0.7205(5) -0.1210(5) 0.151(5) Uani 0.483(9) 1 d PGDU . 1
H22 H 0.0260 0.7422 -0.1005 0.181 Uiso 0.483(9) 1 calc PR . 1
C23 C -0.0214(5) 0.7125(5) -0.1443(6) 0.151(5) Uani 0.483(9) 1 d PGDU . 1
H23 H -0.0335 0.7289 -0.1393 0.181 Uiso 0.483(9) 1 calc PR . 1
C24 C -0.0390(3) 0.6801(5) -0.1749(5) 0.156(4) Uani 1 1 d GDU . .
C25 C -0.0209(5) 0.6556(5) -0.1823(5) 0.151(5) Uani 0.483(9) 1 d PGDU . 1
C26 C 0.0147(5) 0.6636(5) -0.1590(6) 0.151(5) Uani 0.483(9) 1 d PGDU . 1
H26 H 0.0269 0.6472 -0.1640 0.181 Uiso 0.483(9) 1 calc PR . 1
C39 C 0.2883(2) 0.7117(2) 0.2500 0.122(8) Uani 1 2 d SDU . .
C38 C 0.2495(3) 0.6948(4) 0.2713(6) 0.125(7) Uani 0.774(16) 1 d PDU . 1
H38 H 0.2382 0.6691 0.2854 0.150 Uiso 0.774(16) 1 calc PR . 1
C34 C -0.02243(19) 0.9551(4) 0.2500 0.147(9) Uani 1 2 d SDU . .
H34 H -0.0369 0.9262 0.2500 0.176 Uiso 1 2 calc SR . .
C32 C 0.0454(2) 0.9546(2) 0.2500 0.160(7) Uani 1 2 d SDU . .
C33 C 0.02241(19) 0.97759(19) 0.2500 0.138(9) Uani 0.50 1 d PDU B .
C30 C 0.0544(5) 0.8979(5) 0.2221(6) 0.152(7) Uani 0.666(12) 1 d PDU B 1
C31 C 0.0322(5) 0.9195(5) 0.2226(6) 0.152(7) Uani 0.666(12) 1 d PDU B 1
H31 H 0.0087 0.9105 0.2048 0.183 Uiso 0.666(12) 1 calc PR B 1
O10 O 0.2357(7) 0.8085(8) 0.2232(6) 0.099(6) Uani 0.5105(13) 1 d PU . 1
C28 C 0.1118(5) 0.8882(5) 0.2500 0.165(11) Uani 1 2 d SDU . .
O6A O -0.0927(9) 0.6482(10) -0.2255(8) 0.134(5) Uani 0.4895(13) 1 d P . 2
C27 C -0.0762(6) 0.6741(7) -0.1989(8) 0.156(4) Uani 1 1 d D . .
O5 O -0.1085(8) 0.6439(9) -0.1934(8) 0.134(5) Uani 0.5105(13) 1 d P . 1
C16 C 0.1858(5) 0.6578(4) -0.1741(5) 0.173(6) Uani 0.701(11) 1 d PGU A 1
H16 H 0.1782 0.6368 -0.1952 0.207 Uiso 0.701(11) 1 calc PR A 1
C15 C 0.1557(3) 0.6646(5) -0.1548(5) 0.173(6) Uani 0.701(11) 1 d PGU A 1
H15 H 0.1279 0.6481 -0.1629 0.207 Uiso 0.701(11) 1 calc PR A 1
C14 C 0.1670(4) 0.6959(5) -0.1233(4) 0.151(6) Uani 1 1 d GDU . .
C19 C 0.2086(5) 0.7206(4) -0.1112(5) 0.173(6) Uani 0.701(11) 1 d PGU A 1
H19 H 0.2162 0.7416 -0.0902 0.207 Uiso 0.701(11) 1 calc PR A 1
C18 C 0.2387(3) 0.7138(5) -0.1305(5) 0.173(6) Uani 0.701(11) 1 d PGU A 1
H18 H 0.2665 0.7302 -0.1224 0.207 Uiso 0.701(11) 1 calc PR A 1
C17 C 0.2274(4) 0.6824(5) -0.1620(4) 0.151(6) Uani 1 1 d GDU . .
C25A C -0.0412(5) 0.6712(7) -0.1300(6) 0.151(5) Uani 0.517(9) 1 d PD . 2
H25A H -0.0666 0.6599 -0.1152 0.181 Uiso 0.517(9) 1 calc PR . 2
C23A C -0.0004(6) 0.6988(7) -0.1969(5) 0.151(5) Uani 0.517(9) 1 d PD . 2
C22A C 0.0351(5) 0.7061(6) -0.1736(6) 0.151(5) Uani 0.517(9) 1 d PD . 2
H22A H 0.0606 0.7176 -0.1882 0.181 Uiso 0.517(9) 1 calc PR . 2
C7A C 0.1617(5) 0.7846(8) 0.0706(6) 0.153(5) Uani 0.419(9) 1 d PD A 2
H7A H 0.1883 0.8026 0.0815 0.183 Uiso 0.419(9) 1 calc PR A 2
C6A C 0.1561(6) 0.7722(9) 0.0258(6) 0.153(5) Uani 0.419(9) 1 d PD A 2
H6A H 0.1784 0.7842 0.0061 0.183 Uiso 0.419(9) 1 calc PR A 2
C18A C 0.2192(6) 0.6755(7) -0.1163(6) 0.173(6) Uani 0.299(11) 1 d PD A 2
C3A C 0.0880(6) 0.7412(9) 0.0830(6) 0.153(5) Uani 0.419(9) 1 d PD A 2
H3A H 0.0655 0.7289 0.1025 0.183 Uiso 0.419(9) 1 calc PR A 2
C4A C 0.0824(5) 0.7308(9) 0.0380(7) 0.153(5) Uani 0.419(9) 1 d PD A 2
H4A H 0.0557 0.7168 0.0259 0.183 Uiso 0.419(9) 1 calc PR A 2
C20 C 0.2575(5) 0.6756(6) -0.1887(6) 0.134(6) Uani 1 1 d DU . .
C26A C -0.0054(6) 0.6792(6) -0.1069(5) 0.151(5) Uani 0.517(9) 1 d PD . 2
H26A H -0.0071 0.6731 -0.0766 0.181 Uiso 0.517(9) 1 calc PR . 2
C19A C 0.1892(8) 0.6829(10) -0.0967(6) 0.173(6) Uani 0.299(11) 1 d PD A 2
H19A H 0.1841 0.6792 -0.0662 0.207 Uiso 0.299(11) 1 calc PR A 2
O7 O 0.2864(6) 0.6731(7) -0.1643(6) 0.119(5) Uani 0.50 1 d PD . 1
O7A O 0.2956(6) 0.7104(6) -0.1916(6) 0.119(5) Uani 0.50 1 d PD . 2
C16A C 0.2056(8) 0.6962(10) -0.1886(6) 0.173(6) Uani 0.299(11) 1 d PD A 2
C15A C 0.1751(8) 0.7028(10) -0.1690(6) 0.173(6) Uani 0.299(11) 1 d PD A 2
O8A O 0.2440(6) 0.6362(6) -0.1945(6) 0.119(5) Uani 0.50 1 d PD . 2
O8 O 0.2531(6) 0.6589(7) -0.2286(6) 0.119(5) Uani 0.50 1 d PD . 1
C30A C 0.0546(6) 0.8982(6) 0.2782(7) 0.152(7) Uani 0.334(12) 1 d PD B 2
C31A C 0.0328(7) 0.9200(7) 0.2783(8) 0.152(7) Uani 0.334(12) 1 d PD B 2
C37A C 0.2269(7) 0.7159(7) 0.2305(13) 0.125(7) Uani 0.226(16) 1 d PD . 2
C38A C 0.2487(7) 0.6941(7) 0.2302(13) 0.125(7) Uani 0.226(16) 1 d PD . 2
C103 C 0.0859(17) 0.7855(16) -0.0106(9) 0.70(8) Uiso 0.50 1 d PD A 1
H103 H 0.0819 0.7759 -0.0398 0.845 Uiso 0.50 1 calc PR A 1
C102 C 0.0731(12) 0.8143(12) 0.0033(15) 0.57(3) Uiso 0.50 1 d PD A 1
H102 H 0.0605 0.8234 -0.0170 0.687 Uiso 0.50 1 calc PR A 1
C101 C 0.0798(12) 0.8294(11) 0.0486(15) 0.57(3) Uiso 0.50 1 d PD A 1
H101 H 0.0721 0.8487 0.0571 0.687 Uiso 0.50 1 calc PR A 1
C100 C 0.0984(10) 0.8147(8) 0.0806(11) 0.57(3) Uiso 0.50 1 d PD A 1
H100 H 0.1022 0.8241 0.1099 0.687 Uiso 0.50 1 calc PR A 1
C107 C 0.1897(18) 0.6355(17) 0.188(3) 0.57(3) Uiso 0.17 1 d PD . 2
H107 H 0.1776 0.6092 0.1748 0.687 Uiso 0.17 1 calc PR . 2
C106 C 0.1668(16) 0.6578(18) 0.189(3) 0.57(3) Uiso 0.17 1 d PD . 2
H106 H 0.1405 0.6462 0.1762 0.687 Uiso 0.17 1 calc PR . 2
C105 C 0.1850(12) 0.6985(15) 0.211(2) 0.57(3) Uiso 0.17 1 d PD . 2
H105 H 0.1707 0.7131 0.2119 0.687 Uiso 0.17 1 calc PR . 2
C108 C 0.2316(17) 0.6539(15) 0.206(3) 0.57(3) Uiso 0.17 1 d PD . 2
H108 H 0.2472 0.6407 0.2032 0.687 Uiso 0.17 1 calc PR . 2
N1 N 0.1869(10) 0.6994(12) 0.2947(19) 0.46(3) Uiso 0.17 1 d PD . 1
H1A H 0.1740 0.7133 0.2952 0.552 Uiso 0.17 1 calc PR . 1
H1B H 0.1764 0.6756 0.3078 0.552 Uiso 0.17 1 calc PR . 1
N2 N 0.0403(12) 0.8611(10) 0.1925(14) 0.46(3) Uiso 0.17 1 d PD B 1
H2A H 0.0187 0.8533 0.1759 0.552 Uiso 0.17 1 calc PR B 1
H2B H 0.0536 0.8478 0.1920 0.552 Uiso 0.17 1 calc PR B 1
C109 C -0.0039(15) 0.9069(17) 0.307(2) 0.57(3) Uiso 0.17 1 d PD B 2
H109 H -0.0182 0.9215 0.3076 0.687 Uiso 0.17 1 calc PR B 2
C112 C 0.0427(19) 0.8622(16) 0.308(2) 0.57(3) Uiso 0.17 1 d PD B 2
H112 H 0.0584 0.8491 0.3091 0.687 Uiso 0.17 1 calc PR B 2
C110 C -0.0170(19) 0.871(2) 0.336(2) 0.57(3) Uiso 0.17 1 d PD B 2
H110 H -0.0399 0.8620 0.3547 0.687 Uiso 0.17 1 calc PR B 2
C111 C 0.006(2) 0.848(2) 0.336(3) 0.57(3) Uiso 0.17 1 d PD B 2
H111 H -0.0036 0.8241 0.3531 0.687 Uiso 0.17 1 calc PR B 2
N3 N 0.2427(13) 0.6613(14) -0.0877(11) 0.46(3) Uiso 0.25 1 d PD A 2
H3B H 0.2616 0.6573 -0.0993 0.552 Uiso 0.25 1 calc PR A 2
H3C H 0.2373 0.6572 -0.0597 0.552 Uiso 0.25 1 calc PR A 2
N5 N 0.0031(11) 0.7078(14) -0.2458(7) 0.46(3) Uiso 0.50 1 d PD . 2
H5A H 0.0268 0.7172 -0.2590 0.552 Uiso 0.50 1 calc PR . 2
H5B H -0.0184 0.7035 -0.2608 0.552 Uiso 0.50 1 calc PR . 2
N4 N -0.0394(14) 0.6207(13) -0.2157(15) 0.46(3) Uiso 0.25 1 d PD . 1
H4B H -0.0613 0.6158 -0.2304 0.552 Uiso 0.25 1 calc PR . 1
H4C H -0.0280 0.6057 -0.2201 0.552 Uiso 0.25 1 calc PR . 1
C114 C 0.192(2) 0.718(2) -0.2637(10) 0.57(3) Uiso 0.25 1 d PD A 2
H114 H 0.1969 0.7223 -0.2941 0.687 Uiso 0.25 1 calc PR A 2
C113 C 0.2148(15) 0.7033(16) -0.2368(9) 0.57(3) Uiso 0.25 1 d PD A 2
H113 H 0.2349 0.6987 -0.2497 0.687 Uiso 0.25 1 calc PR A 2
C115 C 0.1601(19) 0.7248(19) -0.2433(14) 0.57(3) Uiso 0.25 1 d PD A 2
H115 H 0.1454 0.7339 -0.2606 0.687 Uiso 0.25 1 calc PR A 2
C116 C 0.1514(13) 0.7176(15) -0.1956(15) 0.57(3) Uiso 0.25 1 d PD A 2
H116 H 0.1314 0.7221 -0.1823 0.687 Uiso 0.25 1 calc PR A 2

loop_
_atom_site_aniso_label
_atom_site_aniso_U_11
_atom_site_aniso_U_22
_atom_site_aniso_U_33
_atom_site_aniso_U_23
_atom_site_aniso_U_13
_atom_site_aniso_U_12
Zn3 0.091(2) 0.091(2) 0.070(3) 0.000 0.000 0.0455(11)
Zn2A 0.096(2) 0.105(2) 0.076(2) -0.0041(14) 0.0030(14) 0.0562(17)
Zn2 0.096(2) 0.105(2) 0.076(2) -0.0041(14) 0.0030(14) 0.0562(17)
Zn4 0.091(2) 0.091(2) 0.070(3) 0.000 0.000 0.0455(11)
Zn1 0.096(2) 0.105(2) 0.076(2) -0.0041(14) 0.0030(14) 0.0562(17)
Zn1A 0.096(2) 0.105(2) 0.076(2) -0.0041(14) 0.0030(14) 0.0562(17)
O1 0.067(5) 0.067(5) 0.040(7) 0.003(5) 0.003(5) 0.027(6)
O2 0.085(7) 0.085(7) 0.088(11) 0.000 0.000 0.043(3)
O10A 0.099(8) 0.100(8) 0.102(10) 0.006(6) -0.005(6) 0.053(7)
O5A 0.130(12) 0.188(12) 0.115(11) -0.028(13) -0.052(10) 0.103(12)
O4A 0.126(6) 0.132(6) 0.110(6) -0.015(4) -0.003(4) 0.062(4)
O9 0.153(10) 0.156(10) 0.166(9) 0.003(6) 0.003(6) 0.088(7)
C29 0.120(11) 0.120(11) 0.29(2) -0.031(11) -0.031(11) 0.097(12)
O3 0.126(6) 0.132(6) 0.110(6) -0.015(4) -0.003(4) 0.062(4)
O6 0.130(12) 0.188(12) 0.115(11) -0.028(13) -0.052(10) 0.103(12)
O9A 0.153(10) 0.156(10) 0.166(9) 0.003(6) 0.003(6) 0.088(7)
C2 0.121(13) 0.239(16) 0.086(10) -0.083(10) -0.029(10) 0.117(11)
C7 0.149(10) 0.244(13) 0.105(9) -0.115(9) -0.069(9) 0.128(10)
C6 0.149(10) 0.244(13) 0.105(9) -0.115(9) -0.069(9) 0.128(10)
C5 0.140(14) 0.247(16) 0.096(11) -0.121(11) -0.074(11) 0.125(12)
C4 0.149(10) 0.244(13) 0.105(9) -0.115(9) -0.069(9) 0.128(10)
C3 0.149(10) 0.244(13) 0.105(9) -0.115(9) -0.069(9) 0.128(10)
C8 0.101(15) 0.292(17) 0.110(13) -0.097(13) -0.033(10) 0.125(14)
C9 0.118(14) 0.343(19) 0.114(14) -0.113(14) -0.031(11) 0.162(14)
C10 0.111(13) 0.340(19) 0.086(13) -0.089(13) -0.026(11) 0.151(13)
C11 0.113(15) 0.324(18) 0.070(12) -0.102(12) -0.046(9) 0.149(14)
C12 0.121(13) 0.269(17) 0.086(14) -0.111(12) -0.066(11) 0.135(14)
C13 0.098(13) 0.300(18) 0.098(13) -0.127(13) -0.059(11) 0.124(12)
C1 0.150(16) 0.164(18) 0.110(13) -0.091(12) -0.059(15) 0.087(15)
O3A 0.126(6) 0.132(6) 0.110(6) -0.015(4) -0.003(4) 0.062(4)
O4 0.126(6) 0.132(6) 0.110(6) -0.015(4) -0.003(4) 0.062(4)
C35 0.082(15) 0.082(15) 0.18(2) 0.028(17) 0.028(17) 0.052(17)
C36 0.066(10) 0.066(10) 0.168(18) 0.038(10) 0.038(10) 0.038(12)
C41 0.059(13) 0.097(19) 0.230(16) 0.000 0.01(2) 0.048(9)
C40 0.059(13) 0.097(19) 0.230(16) 0.000 0.01(2) 0.048(9)
C37 0.112(11) 0.087(10) 0.193(18) 0.058(11) 0.059(11) 0.063(8)
C21 0.106(9) 0.262(12) 0.135(10) -0.066(9) -0.055(8) 0.117(9)
C22 0.121(11) 0.235(12) 0.130(11) -0.045(10) -0.065(8) 0.114(9)
C23 0.121(11) 0.235(12) 0.130(11) -0.045(10) -0.065(8) 0.114(9)
C24 0.106(9) 0.262(12) 0.135(10) -0.066(9) -0.055(8) 0.117(9)
C25 0.121(11) 0.235(12) 0.130(11) -0.045(10) -0.065(8) 0.114(9)
C26 0.121(11) 0.235(12) 0.130(11) -0.045(10) -0.065(8) 0.114(9)
C39 0.086(12) 0.086(12) 0.20(2) 0.030(12) 0.030(12) 0.050(14)
C38 0.112(11) 0.087(10) 0.193(18) 0.058(11) 0.059(11) 0.063(8)
C34 0.072(11) 0.07(2) 0.30(2) 0.000 0.01(2) 0.036(10)
C32 0.120(11) 0.120(11) 0.29(2) -0.031(11) -0.031(11) 0.097(12)
C33 0.072(11) 0.072(11) 0.27(2) -0.01(2) -0.01(2) 0.037(15)
C30 0.118(12) 0.118(12) 0.260(18) -0.025(13) -0.028(13) 0.088(9)
C31 0.118(12) 0.118(12) 0.260(18) -0.025(13) -0.028(13) 0.088(9)
O10 0.099(8) 0.100(8) 0.102(10) 0.006(6) -0.005(6) 0.053(7)
C28 0.154(17) 0.154(17) 0.26(3) 0.000(19) 0.000(19) 0.130(18)
O6A 0.130(12) 0.188(12) 0.115(11) -0.028(13) -0.052(10) 0.103(12)
C27 0.106(9) 0.262(12) 0.135(10) -0.066(9) -0.055(8) 0.117(9)
O5 0.130(12) 0.188(12) 0.115(11) -0.028(13) -0.052(10) 0.103(12)
C16 0.105(8) 0.298(14) 0.128(10) -0.121(9) -0.038(8) 0.110(10)
C15 0.105(8) 0.298(14) 0.128(10) -0.121(9) -0.038(8) 0.110(10)
C14 0.106(9) 0.295(18) 0.096(13) -0.091(11) -0.045(10) 0.133(12)
C19 0.105(8) 0.298(14) 0.128(10) -0.121(9) -0.038(8) 0.110(10)
C18 0.105(8) 0.298(14) 0.128(10) -0.121(9) -0.038(8) 0.110(10)
C17 0.101(9) 0.270(16) 0.095(12) -0.091(10) -0.030(10) 0.101(11)
C25A 0.121(11) 0.235(12) 0.130(11) -0.045(10) -0.065(8) 0.114(9)
C23A 0.121(11) 0.235(12) 0.130(11) -0.045(10) -0.065(8) 0.114(9)
C22A 0.121(11) 0.235(12) 0.130(11) -0.045(10) -0.065(8) 0.114(9)
C7A 0.149(10) 0.244(13) 0.105(9) -0.115(9) -0.069(9) 0.128(10)
C6A 0.149(10) 0.244(13) 0.105(9) -0.115(9) -0.069(9) 0.128(10)
C18A 0.105(8) 0.298(14) 0.128(10) -0.121(9) -0.038(8) 0.110(10)
C3A 0.149(10) 0.244(13) 0.105(9) -0.115(9) -0.069(9) 0.128(10)
C4A 0.149(10) 0.244(13) 0.105(9) -0.115(9) -0.069(9) 0.128(10)
C20 0.111(9) 0.151(10) 0.143(11) -0.024(8) 0.022(8) 0.067(8)
C26A 0.121(11) 0.235(12) 0.130(11) -0.045(10) -0.065(8) 0.114(9)
C19A 0.105(8) 0.298(14) 0.128(10) -0.121(9) -0.038(8) 0.110(10)
O7 0.118(10) 0.189(15) 0.056(12) -0.021(8) 0.035(9) 0.080(11)
O7A 0.118(10) 0.189(15) 0.056(12) -0.021(8) 0.035(9) 0.080(11)
C16A 0.105(8) 0.298(14) 0.128(10) -0.121(9) -0.038(8) 0.110(10)
C15A 0.105(8) 0.298(14) 0.128(10) -0.121(9) -0.038(8) 0.110(10)
O8A 0.118(10) 0.189(15) 0.056(12) -0.021(8) 0.035(9) 0.080(11)
O8 0.118(10) 0.189(15) 0.056(12) -0.021(8) 0.035(9) 0.080(11)
C30A 0.118(12) 0.118(12) 0.260(18) -0.025(13) -0.028(13) 0.088(9)
C31A 0.118(12) 0.118(12) 0.260(18) -0.025(13) -0.028(13) 0.088(9)
C37A 0.112(11) 0.087(10) 0.193(18) 0.058(11) 0.059(11) 0.063(8)
C38A 0.112(11) 0.087(10) 0.193(18) 0.058(11) 0.059(11) 0.063(8)

loop_
_atom_type_symbol
_atom_type_description
_atom_type_scat_dispersion_real
_atom_type_scat_dispersion_imag
_atom_type_scat_source
C C 0.0180 0.0090 'International Tables Vol C Tables 4.2.6.8 and 6.1.1.4'
H H 0.0000 0.0000 'International Tables Vol C Tables 4.2.6.8 and 6.1.1.4'
N N 0.0310 0.0180 'International Tables Vol C Tables 4.2.6.8 and 6.1.1.4'
O O 0.0490 0.0320 'International Tables Vol C Tables 4.2.6.8 and 6.1.1.4'
Zn Zn -1.5490 0.6780 'International Tables Vol C Tables 4.2.6.8 and 6.1.1.4'

loop_
_geom_angle_atom_site_label_1
_geom_angle_atom_site_label_2
_geom_angle_atom_site_label_3
_geom_angle
_geom_angle_site_symmetry_1
_geom_angle_site_symmetry_3
O2 Zn3 O7 112.8(5) . 3_565
O2 Zn3 O7 112.8(5) . .
O7 Zn3 O7 106.0(6) 3_565 .
O2 Zn3 O7 112.8(5) . 2_665
O7 Zn3 O7 105.9(6) 3_565 2_665
O7 Zn3 O7 105.9(6) . 2_665
O2 Zn3 O7A 89.3(4) . 2_665
O7 Zn3 O7A 140.4(7) 3_565 2_665
O7 Zn3 O7A 93.8(8) . 2_665
O7 Zn3 O7A 34.6(7) 2_665 2_665
O2 Zn3 O7A 89.3(4) . 3_565
O7 Zn3 O7A 34.6(7) 3_565 3_565
O7 Zn3 O7A 140.4(7) . 3_565
O7 Zn3 O7A 93.8(8) 2_665 3_565
O7A Zn3 O7A 119.985(19) 2_665 3_565
O2 Zn3 O7A 89.3(4) . .
O7 Zn3 O7A 93.8(8) 3_565 .
O7 Zn3 O7A 34.6(7) . .
O7 Zn3 O7A 140.4(7) 2_665 .
Zn4 Zn3 O7A 45.3(4) 3_565 .
Zn4 Zn3 O7A 82.6(4) . .
Zn4 Zn3 O7A 144.7(5) 2_665 .
O7A Zn3 O7A 119.985(19) 2_665 .
O7A Zn3 O7A 119.986(18) 3_565 .
O4A Zn2A O6A 111.7(10) . 11_556
O4A Zn2A O1 113.5(6) . .
O6A Zn2A O1 114.9(9) 11_556 .
O4A Zn2A O10A 99.1(9) . .
O6A Zn2A O10A 107.0(12) 11_556 .
O1 Zn2A O10A 109.1(7) . .
O9 Zn2 O4 114.7(10) . .
O9 Zn2 O1 109.0(8) . .
O4 Zn2 O1 113.5(6) . .
O9 Zn2 O6 102.8(10) . 11_556
O4 Zn2 O6 106.8(9) . 11_556
O1 Zn2 O6 109.4(7) . 11_556
O8 Zn4 O8A 105.8(8) 5_564 .
O8 Zn4 O7A 101.6(10) 5_564 2_665
O8A Zn4 O7A 114.4(8) . 2_665
O8 Zn4 O2 99.8(7) 5_564 .
O8A Zn4 O2 122.9(6) . .
O7A Zn4 O2 108.9(6) 2_665 .
O8 Zn4 O8 90.7(11) 5_564 .
O8A Zn4 O8 37.9(7) . .
O7A Zn4 O8 152.3(8) 2_665 .
O2 Zn4 O8 93.1(6) . .
O8 Zn4 O7 147.9(9) 5_564 .
O8A Zn4 O7 45.0(8) . .
O7A Zn4 O7 103.7(9) 2_665 .
O2 Zn4 O7 90.5(5) . .
O8 Zn4 O7 58.2(6) . .
O8 Zn4 O7 131.4(8) 5_564 2_665
O8A Zn4 O7 111.1(8) . 2_665
O7A Zn4 O7 34.0(8) 2_665 2_665
O2 Zn4 O7 85.8(4) . 2_665
O8 Zn4 O7 137.5(7) . 2_665
O7 Zn4 O7 79.3(9) . 2_665
O5 Zn1 O10 106.6(12) 9_665 .
O5 Zn1 O3 109.6(10) 9_665 .
O10 Zn1 O3 105.6(9) . .
O5 Zn1 O1 113.2(9) 9_665 .
O10 Zn1 O1 114.5(7) . .
O3 Zn1 O1 107.0(6) . .
O9A Zn1A O3A 123.7(11) . .
O9A Zn1A O5A 106.3(11) . 9_665
O3A Zn1A O5A 104.8(10) . 9_665
O9A Zn1A O1 111.2(9) . .
O3A Zn1A O1 106.1(6) . .
O5A Zn1A O1 102.7(6) 9_665 .
Zn2A O1 Zn2A 112.2(5) . 4_665
Zn2A O1 Zn2 164.27(16) . 4_665
Zn2A O1 Zn2 68.24(16) 4_665 4_665
Zn2A O1 Zn2 68.24(16) . .
Zn2A O1 Zn2 164.27(16) 4_665 .
Zn2 O1 Zn2 115.9(5) 4_665 .
Zn2A O1 Zn1 55.5(2) . 4_665
Zn2A O1 Zn1 83.2(3) 4_665 4_665
Zn2 O1 Zn1 110.02(15) 4_665 4_665
Zn2 O1 Zn1 108.06(15) . 4_665
Zn2A O1 Zn1 83.2(3) . .
Zn2A O1 Zn1 55.5(2) 4_665 .
Zn2 O1 Zn1 108.06(16) 4_665 .
Zn2 O1 Zn1 110.02(15) . .
Zn1 O1 Zn1 104.2(5) 4_665 .
Zn2A O1 Zn1A 109.20(16) . .
Zn2A O1 Zn1A 110.14(16) 4_665 .
Zn2 O1 Zn1A 84.4(3) 4_665 .
Zn2 O1 Zn1A 57.0(2) . .
Zn1 O1 Zn1A 163.59(15) 4_665 .
Zn1 O1 Zn1A 77.46(16) . .
Zn2A O1 Zn1A 110.15(16) . 4_665
Zn2A O1 Zn1A 109.20(16) 4_665 4_665
Zn2 O1 Zn1A 57.0(2) 4_665 4_665
Zn2 O1 Zn1A 84.4(3) . 4_665
Zn1 O1 Zn1A 77.46(16) 4_665 4_665
Zn1 O1 Zn1A 163.59(15) . 4_665
Zn1A O1 Zn1A 105.7(5) . 4_665
Zn3 O2 Zn3 180.0 4_664 .
Zn3 O2 Zn4 65.47(10) 4_664 5_564
Zn3 O2 Zn4 114.54(10) . 5_564
Zn3 O2 Zn4 114.54(10) 4_664 3_565
Zn3 O2 Zn4 65.46(10) . 3_565
Zn4 O2 Zn4 92.3(2) 5_564 3_565
Zn3 O2 Zn4 114.54(10) 4_664 .
Zn3 O2 Zn4 65.47(10) . .
Zn4 O2 Zn4 62.0(2) 5_564 .
Zn4 O2 Zn4 103.97(12) 3_565 .
Zn3 O2 Zn4 65.46(10) 4_664 4_664
Zn3 O2 Zn4 114.54(10) . 4_664
Zn4 O2 Zn4 103.97(12) 5_564 4_664
Zn4 O2 Zn4 62.0(2) 3_565 4_664
Zn4 O2 Zn4 161.1(2) . 4_664
Zn3 O2 Zn4 65.46(10) 4_664 6_554
Zn3 O2 Zn4 114.54(10) . 6_554
Zn4 O2 Zn4 103.96(12) 5_564 6_554
Zn4 O2 Zn4 161.1(2) 3_565 6_554
Zn4 O2 Zn4 92.3(2) . 6_554
Zn4 O2 Zn4 103.96(12) 4_664 6_554
Zn3 O2 Zn4 114.53(10) 4_664 2_665
Zn3 O2 Zn4 65.46(10) . 2_665
Zn4 O2 Zn4 161.1(2) 5_564 2_665
Zn4 O2 Zn4 103.96(12) 3_565 2_665
Zn4 O2 Zn4 103.97(12) . 2_665
Zn4 O2 Zn4 92.3(2) 4_664 2_665
Zn4 O2 Zn4 62.0(2) 6_554 2_665
C35 O10A Zn2A 131.6(19) . .
C27 O5A Zn1A 140.6(16) . 8_455
C1 O4A Zn2A 123.8(16) . .
C28 O9 Zn2 130(2) . .
C30 C29 C30 119.5(10) 4_665 .
C30 C29 C30A 73.2(11) 4_665 4_665
C30 C29 C30A 77.3(11) . 4_665
C30 C29 C30A 77.3(11) 4_665 .
C30 C29 C30A 73.2(11) . .
C30A C29 C30A 119.3(10) 4_665 .
C30 C29 C28 120.2(5) 4_665 .
C30 C29 C28 120.2(5) . .
C30A C29 C28 120.3(5) 4_665 .
C30A C29 C28 120.3(5) . .
C1 O3 Zn1 130.5(16) . .
C27 O6 Zn2 127.4(15) . 11
C28 O9A Zn1A 133(3) . .
C3A C2 C7 85.2(12) . .
C3A C2 C3 65.1(13) . .
C7 C2 C3 120.0 . .
C3A C2 C7A 120.0(9) . .
C7 C2 C7A 65.3(11) . .
C3 C2 C7A 85.5(10) . .
C3A C2 C1 126.8(13) . .
C7 C2 C1 116.9(7) . .
C3 C2 C1 122.7(6) . .
C7A C2 C1 113.1(13) . .
C2 C7 C6 120.0 . .
C2 C7 H7 120.0 . .
C6 C7 H7 120.0 . .
C5 C6 C7 120.0 . .
C5 C6 H6 120.0 . .
C7 C6 H6 120.0 . .
C4A C5 C6 90.5(12) . .
C4A C5 C4 59.2(14) . .
C6 C5 C4 120.0 . .
C4A C5 C6A 119.3(10) . .
C6 C5 C6A 68.2(13) . .
C4 C5 C6A 82.9(12) . .
C4A C5 C8 120.8(13) . .
C6 C5 C8 119.7(12) . .
C4 C5 C8 120.3(12) . .
C6A C5 C8 119.1(13) . .
C5 C4 C3 120.0 . .
C5 C4 C103 119.7(13) . .
C3 C4 C103 120.2(13) . .
C4 C3 C2 120.0 . .
C4 C3 C100 120.9(12) . .
C2 C3 C100 119.1(12) . .
C9 C8 C13 120.0 . .
C9 C8 C5 119.7(11) . .
C13 C8 C5 120.3(11) . .
C10 C9 C8 120.0 . .
C10 C9 H9 120.0 . .
C8 C9 H9 120.0 . .
C9 C10 C11 120.0 . .
C9 C10 C21 117.7(11) . .
C11 C10 C21 122.3(11) . .
C10 C11 C12 120.0 . .
C10 C11 H11 120.0 . .
C12 C11 H11 120.0 . .
C13 C12 C11 120.0 . .
C13 C12 C14 122.8(11) . .
C11 C12 C14 117.1(11) . .
C12 C13 C8 120.0 . .
C12 C13 H13 120.0 . .
C8 C13 H13 120.0 . .
O4 C1 O3 128(2) . .
O4 C1 O3A 57.1(13) . .
O3 C1 O3A 81.8(18) . .
O4 C1 O4A 84(2) . .
O3 C1 O4A 98.8(19) . .
O3A C1 O4A 126(2) . .
O4 C1 C2 110.9(14) . .
O3 C1 C2 114.1(16) . .
O3A C1 C2 112.3(14) . .
O4A C1 C2 115.9(13) . .
C1 O3A Zn1A 131.8(16) . .
C1 O4 Zn2 123.4(16) . .
O10 C35 O10 129(3) . 4_665
O10 C35 O10A 111(2) . .
O10 C35 O10A 38.7(12) 4_665 .
O10 C35 O10A 38.7(12) . 4_665
O10 C35 O10A 111(2) 4_665 4_665
O10A C35 O10A 120(3) . 4_665
O10 C35 C36 115.5(16) . .
O10 C35 C36 115.5(16) 4_665 .
O10A C35 C36 119.8(15) . .
O10A C35 C36 119.8(15) 4_665 .
C37A C36 C37A 119.7(10) 4_665 .
C37A C36 C37 51.6(16) 4_665 4_665
C37A C36 C37 96.7(13) . 4_665
C37A C36 C37 96.7(13) 4_665 .
C37A C36 C37 51.6(16) . .
C37 C36 C37 119.8(10) 4_665 .
C37A C36 C35 120.1(5) 4_665 .
C37A C36 C35 120.1(5) . .
C37 C36 C35 120.1(5) 4_665 .
C37 C36 C35 120.1(5) . .
C40 C41 C40 120.0(5) . 3_565
C40 C41 H41 120.0 . .
C40 C41 H41 120.0 3_565 .
C41 C40 C41 120.0(5) 4_665 .
C41 C40 C39 120.0(3) 4_665 .
C41 C40 C39 120.0(3) . .
C36 C37 C38 120.1(6) . .
C36 C37 N1 119.5(13) . .
C38 C37 N1 120.4(13) . .
C26A C21 C22 60.5(8) . .
C26A C21 C26 89.2(7) . .
C22 C21 C26 120.0 . .
C26A C21 C22A 119.9(9) . .
C22 C21 C22A 88.6(8) . .
C26 C21 C22A 61.9(8) . .
C26A C21 C10 121.2(14) . .
C22 C21 C10 121.7(12) . .
C26 C21 C10 118.3(12) . .
C22A C21 C10 118.9(14) . .
C21 C22 C23 120.0 . .
C21 C22 H22 120.0 . .
C23 C22 H22 120.0 . .
C22 C23 C24 120.0 . .
C22 C23 H23 120.0 . .
C24 C23 H23 120.0 . .
C25A C24 C25 89.5(8) . .
C25A C24 C23 60.5(9) . .
C25 C24 C23 120.0 . .
C25A C24 C23A 120.1(9) . .
C25 C24 C23A 62.8(9) . .
C23 C24 C23A 87.7(8) . .
C25A C24 C27 120.2(17) . .
C25 C24 C27 123.1(15) . .
C23 C24 C27 116.9(15) . .
C23A C24 C27 119.4(16) . .
C24 C25 C26 120.0 . .
C24 C25 N4 120.5(12) . .
C26 C25 N4 119.5(12) . .
C25 C26 C21 120.0 . .
C25 C26 H26 120.0 . .
C21 C26 H26 120.0 . .
C38 C39 C38 119.8(10) . 4_665
C38 C39 C38A 52.0(16) . .
C38 C39 C38A 96.4(13) 4_665 .
C38 C39 C38A 96.4(13) . 4_665
C38 C39 C38A 52.0(16) 4_665 4_665
C38A C39 C38A 119.5(10) . 4_665
C38 C39 C40 120.1(5) . .
C38 C39 C40 120.1(5) 4_665 .
C38A C39 C40 120.3(5) . .
C38A C39 C40 120.3(5) 4_665 .
C39 C38 C37 120.1(7) . .
C39 C38 H38 120.0 . .
C37 C38 H38 120.0 . .
C33 C34 C33 119.9(5) 6_455 .
C33 C34 H34 120.0 6_455 .
C33 C34 H34 120.0 . .
C31 C32 C31 119.9(10) 4_665 .
C31 C32 C31A 72.8(13) 4_665 4_665
C31 C32 C31A 78.1(12) . 4_665
C31 C32 C31A 78.1(12) 4_665 .
C31 C32 C31A 72.8(13) . .
C31A C32 C31A 119.8(10) 4_665 .
C31 C32 C33 120.1(5) 4_665 .
C31 C32 C33 120.1(5) . .
C31A C32 C33 120.1(5) 4_665 .
C31A C32 C33 120.1(5) . .
C34 C33 C34 120.1(5) 4_665 .
C34 C33 C32 120.0(2) 4_665 .
C34 C33 C32 120.0(2) . .
C31 C30 C29 120.1(6) . .
C31 C30 N2 119.4(13) . .
C29 C30 N2 120.5(13) . .
C32 C31 C30 120.2(7) . .
C32 C31 H31 119.9 . .
C30 C31 H31 119.9 . .
C35 O10 Zn1 126(2) . .
O9A C28 O9A 125(4) 4_665 .
O9A C28 O9 95(2) 4_665 .
O9A C28 O9 59.6(14) . .
O9A C28 O9 59.6(14) 4_665 4_665
O9A C28 O9 95(2) . 4_665
O9 C28 O9 126(3) . 4_665
O9A C28 C29 117(2) 4_665 .
O9A C28 C29 117(2) . .
O9 C28 C29 117.1(16) . .
O9 C28 C29 117.1(16) 4_665 .
C27 O6A Zn2A 130(2) . 11
O6A C27 O5 56.0(17) . .
O6A C27 O5A 120(2) . .
O5 C27 O5A 84.1(19) . .
O6A C27 O6 73.7(19) . .
O5 C27 O6 117(2) . .
O5A C27 O6 90.5(18) . .
O6A C27 C24 122(3) . .
O5 C27 C24 120(3) . .
O5A C27 C24 117(2) . .
O6 C27 C24 118(2) . .
C27 O5 Zn1 133(2) . 8_455
C15 C16 C17 120.0 . .
C15 C16 H16 120.0 . .
C17 C16 H16 120.0 . .
C16 C15 C14 120.0 . .
C16 C15 H15 120.0 . .
C14 C15 H15 120.0 . .
C19 C14 C15 120.0 . .
C19 C14 C19A 54.9(12) . .
C15 C14 C19A 94.8(10) . .
C19 C14 C15A 94.1(11) . .
C15 C14 C15A 55.7(12) . .
C19A C14 C15A 121.0(9) . .
C19 C14 C12 118.1(13) . .
C15 C14 C12 121.8(13) . .
C19A C14 C12 115.5(13) . .
C15A C14 C12 123.5(13) . .
C14 C19 C18 120.0 . .
C14 C19 H19 120.0 . .
C18 C19 H19 120.0 . .
C17 C18 C19 120.0 . .
C17 C18 H18 120.0 . .
C19 C18 H18 120.0 . .
C18 C17 C16 120.0 . .
C18 C17 C18A 55.7(8) . .
C16 C17 C18A 94.0(7) . .
C18 C17 C16A 93.9(11) . .
C16 C17 C16A 55.9(12) . .
C18A C17 C16A 120.9(9) . .
C18 C17 C20 124.3(14) . .
C16 C17 C20 115.3(14) . .
C18A C17 C20 127.2(14) . .
C16A C17 C20 111.9(14) . .
C24 C25A C26A 119.9(10) . .
C24 C25A H25A 120.1 . .
C26A C25A H25A 120.1 . .
C22A C23A C24 119.5(9) . .
C22A C23A N5 118.6(14) . .
C24 C23A N5 121.7(13) . .
C23A C22A C21 119.9(10) . .
C23A C22A H22A 120.0 . .
C21 C22A H22A 120.0 . .
C2 C7A C6A 119.7(10) . .
C2 C7A H7A 120.2 . .
C6A C7A H7A 120.2 . .
C5 C6A C7A 119.4(11) . .
C5 C6A H6A 120.3 . .
C7A C6A H6A 120.3 . .
C17 C18A C19A 119.6(9) . .
C17 C18A N3 121.1(14) . .
C19A C18A N3 119.3(14) . .
C2 C3A C4A 119.7(11) . .
C2 C3A H3A 120.1 . .
C4A C3A H3A 120.1 . .
C5 C4A C3A 119.5(11) . .
C5 C4A H4A 120.2 . .
C3A C4A H4A 120.2 . .
O8A C20 O8 57.3(12) . .
O8A C20 O7 82.3(16) . .
O8 C20 O7 112.0(19) . .
O8A C20 O7A 134.0(18) . .
O8 C20 O7A 102.3(18) . .
O7 C20 O7A 67.3(13) . .
O8A C20 C17 111.0(18) . .
O8 C20 C17 129.6(18) . .
O7 C20 C17 114.4(17) . .
O7A C20 C17 112.7(17) . .
C21 C26A C25A 120.7(10) . .
C21 C26A H26A 119.7 . .
C25A C26A H26A 119.7 . .
C14 C19A C18A 119.4(10) . .
C14 C19A H19A 120.3 . .
C18A C19A H19A 120.3 . .
C20 O7 Zn3 124.2(14) . .
C20 O7 Zn4 83.4(12) . .
Zn3 O7 Zn4 53.5(5) . .
C20 O7 Zn4 90.1(13) . 3_565
Zn3 O7 Zn4 50.5(4) . 3_565
Zn4 O7 Zn4 76.8(5) . 3_565
C20 O7A Zn4 130.6(14) . 3_565
C20 O7A Zn3 92.0(12) . .
Zn4 O7A Zn3 51.2(5) 3_565 .
C17 C16A C15A 119.2(10) . .
C17 C16A C113 119.9(18) . .
C15A C16A C113 120.8(14) . .
C14 C15A C16A 119.8(10) . .
C14 C15A C116 119.0(18) . .
C16A C15A C116 121.2(14) . .
C20 O8A Zn4 115.5(14) . .
C20 O8 Zn4 145.2(18) . 5_564
C20 O8 Zn4 103.7(15) . .
Zn4 O8 Zn4 65.1(7) 5_564 .
C31A C30A C29 120.4(7) . .
C31A C30A C112 121.5(15) . .
C29 C30A C112 118.1(17) . .
C30A C31A C32 120.0(7) . .
C30A C31A C109 120.8(15) . .
C32 C31A C109 119.2(17) . .
C38A C37A C36 120.3(7) . .
C38A C37A C105 122.1(15) . .
C36 C37A C105 117.6(17) . .
C37A C38A C39 120.1(7) . .
C37A C38A C108 120.3(15) . .
C39 C38A C108 119.4(17) . .
C102 C103 C4 118.5(13) . .
C102 C103 H103 120.8 . .
C4 C103 H103 120.8 . .
C103 C102 C101 120.4(14) . .
C103 C102 H102 119.8 . .
C101 C102 H102 119.8 . .
C100 C101 C102 120.3(13) . .
C100 C101 H101 119.9 . .
C102 C101 H101 119.9 . .
C101 C100 C3 119.7(13) . .
C101 C100 H100 120.1 . .
C3 C100 H100 120.1 . .
C106 C107 C108 120.7(15) . .
C106 C107 H107 119.6 . .
C108 C107 H107 119.6 . .
C107 C106 C105 120.0(15) . .
C107 C106 H106 120.0 . .
C105 C106 H106 120.0 . .
C106 C105 C37A 118.2(14) . .
C106 C105 H105 120.9 . .
C37A C105 H105 120.9 . .
C107 C108 C38A 118.4(14) . .
C107 C108 H108 120.8 . .
C38A C108 H108 120.8 . .
C37 N1 H1A 120.0 . .
C37 N1 H1B 120.0 . .
H1A N1 H1B 120.0 . .
C30 N2 H2A 120.0 . .
C30 N2 H2B 120.0 . .
H2A N2 H2B 120.0 . .
C110 C109 C31A 118.6(14) . .
C110 C109 H109 120.7 . .
C31A C109 H109 120.7 . .
C111 C112 C30A 118.4(14) . .
C111 C112 H112 120.8 . .
C30A C112 H112 120.8 . .
C111 C110 C109 120.5(15) . .
C111 C110 H110 119.8 . .
C109 C110 H110 119.8 . .
C110 C111 C112 120.1(15) . .
C110 C111 H111 119.9 . .
C112 C111 H111 119.9 . .
C18A N3 H3B 120.0 . .
C18A N3 H3C 120.0 . .
H3B N3 H3C 120.0 . .
C23A N5 H5A 120.0 . .
C23A N5 H5B 120.0 . .
H5A N5 H5B 120.0 . .
C25 N4 H4B 120.0 . .
C25 N4 H4C 120.0 . .
H4B N4 H4C 120.0 . .
C115 C114 C113 120.3(15) . .
C115 C114 H114 119.9 . .
C113 C114 H114 119.9 . .
C114 C113 C16A 118.8(14) . .
C114 C113 H113 120.6 . .
C16A C113 H113 120.6 . .
C114 C115 C116 120.2(15) . .
C114 C115 H115 119.9 . .
C116 C115 H115 119.9 . .
C115 C116 C15A 118.7(14) . .
C115 C116 H116 120.6 . .
C15A C116 H116 120.6 . .

loop_
_geom_bond_atom_site_label_1
_geom_bond_atom_site_label_2
_geom_bond_distance
_geom_bond_site_symmetry_2
Zn3 O2 1.783(6) .
Zn3 O7 2.029(19) 3_565
Zn3 O7 2.029(19) .
Zn3 O7 2.029(19) 2_665
Zn3 Zn4 2.053(5) 3_565
Zn3 Zn4 2.053(5) .
Zn3 Zn4 2.054(5) 2_665
Zn3 O7A 2.62(2) 2_665
Zn3 O7A 2.62(2) 3_565
Zn3 O7A 2.62(2) .
Zn3 Zn4 3.184(6) 5_564
Zn3 Zn4 3.184(6) 4_664
Zn2A O4A 1.902(14) .
Zn2A O6A 1.92(3) 11_556
Zn2A O1 1.921(6) .
Zn2A O10A 1.96(2) .
Zn2A Zn1A 3.178(5) .
Zn2A Zn2A 3.190(7) 4_665
Zn2A Zn1A 3.196(5) 4_665
Zn2 O9 1.89(2) .
Zn2 O4 1.921(14) .
Zn2 O1 1.925(6) .
Zn2 O6 1.975(18) 11_556
Zn2 Zn1 3.148(5) 4_665
Zn2 Zn1 3.187(5) .
Zn2 Zn2 3.263(7) 4_665
Zn4 O8 1.805(18) 5_564
Zn4 O8A 1.82(2) .
Zn4 O7A 1.872(18) 2_665
Zn4 O2 2.000(4) .
Zn4 O8 2.01(2) .
Zn4 Zn4 2.061(7) 5_564
Zn4 O7 2.452(19) .
Zn4 O7 2.619(19) 2_665
Zn4 Zn4 2.885(7) 6_554
Zn4 Zn4 3.151(6) 3_565
Zn4 Zn4 3.151(6) 2_665
Zn1 O5 1.85(2) 9_665
Zn1 O10 1.92(2) .
Zn1 O3 1.917(14) .
Zn1 O1 1.965(7) .
Zn1 Zn1 3.100(7) 4_665
Zn1 Zn2 3.148(5) 4_665
Zn1A O9A 1.79(2) .
Zn1A O3A 1.919(14) .
Zn1A O5A 1.94(2) 9_665
Zn1A O1 1.977(7) .
Zn1A Zn1A 3.152(7) 4_665
Zn1A Zn2A 3.196(5) 4_665
O1 Zn2A 1.921(6) 4_665
O1 Zn2 1.925(6) 4_665
O1 Zn1 1.965(7) 4_665
O1 Zn1A 1.977(7) 4_665
O2 Zn3 1.783(6) 4_664
O2 Zn4 2.000(4) 5_564
O2 Zn4 2.000(4) 3_565
O2 Zn4 2.000(4) 4_664
O2 Zn4 2.000(4) 6_554
O2 Zn4 2.000(4) 2_665
O10A C35 1.31(2) .
O5A C27 1.32(2) .
O5A Zn1A 1.94(2) 8_455
O4A C1 1.273(14) .
O9 C28 1.36(2) .
C29 C30 1.410(10) 4_665
C29 C30 1.410(10) .
C29 C30A 1.410(12) 4_665
C29 C30A 1.410(12) .
C29 C28 1.45(3) .
O3 C1 1.263(14) .
O6 C27 1.47(3) .
O6 Zn2 1.975(18) 11
O9A C28 1.22(2) .
C2 C3A 1.387(13) .
C2 C7 1.3900 .
C2 C3 1.3900 .
C2 C7A 1.395(13) .
C2 C1 1.541(18) .
C7 C6 1.3900 .
C7 H7 0.9300 .
C6 C5 1.3900 .
C6 H6 0.9300 .
C5 C4A 1.388(13) .
C5 C4 1.3900 .
C5 C6A 1.396(13) .
C5 C8 1.527(9) .
C4 C3 1.3900 .
C4 C103 1.502(17) .
C3 C100 1.450(14) .
C8 C9 1.3900 .
C8 C13 1.3900 .
C9 C10 1.3900 .
C9 H9 0.9300 .
C10 C11 1.3900 .
C10 C21 1.497(9) .
C11 C12 1.3900 .
C11 H11 0.9300 .
C12 C13 1.3900 .
C12 C14 1.508(9) .
C13 H13 0.9300 .
C1 O4 1.232(14) .
C1 O3A 1.265(14) .
C35 O10 1.27(2) .
C35 O10 1.27(2) 4_665
C35 O10A 1.31(2) 4_665
C35 C36 1.44(2) .
C36 C37A 1.402(12) 4_665
C36 C37A 1.402(12) .
C36 C37 1.403(10) 4_665
C36 C37 1.403(10) .
C41 C40 1.361(12) .
C41 C40 1.361(12) 3_565
C41 H41 0.9300 .
C40 C41 1.361(12) 4_665
C40 C39 1.533(16) .
C37 C38 1.404(11) .
C37 N1 1.490(15) .
C21 C26A 1.375(12) .
C21 C22 1.3900 .
C21 C26 1.3900 .
C21 C22A 1.397(12) .
C22 C23 1.3900 .
C22 H22 0.9300 .
C23 C24 1.3900 .
C23 H23 0.9300 .
C24 C25A 1.378(12) .
C24 C25 1.3900 .
C24 C23A 1.403(12) .
C24 C27 1.472(16) .
C25 C26 1.3900 .
C25 N4 1.505(13) .
C26 H26 0.9300 .
C39 C38 1.403(10) .
C39 C38 1.403(10) 4_665
C39 C38A 1.407(12) .
C39 C38A 1.407(12) 4_665
C38 H38 0.9300 .
C34 C33 1.440(11) 6_455
C34 C33 1.440(12) .
C34 H34 0.9300 .
C32 C31 1.404(10) 4_665
C32 C31 1.404(10) .
C32 C31A 1.408(12) 4_665
C32 C31A 1.408(12) .
C32 C33 1.476(16) .
C33 C34 1.440(12) 4_665
C30 C31 1.407(12) .
C30 N2 1.485(15) .
C31 H31 0.9300 .
C28 O9A 1.22(2) 4_665
C28 O9 1.36(2) 4_665
O6A C27 1.16(3) .
O6A Zn2A 1.92(3) 11
C27 O5 1.17(3) .
O5 Zn1 1.85(2) 8_455
C16 C15 1.3900 .
C16 C17 1.3900 .
C16 H16 0.9300 .
C15 C14 1.3900 .
C15 H15 0.9300 .
C14 C19 1.3900 .
C14 C19A 1.394(13) .
C14 C15A 1.397(13) .
C19 C18 1.3900 .
C19 H19 0.9300 .
C18 C17 1.3900 .
C18 H18 0.9300 .
C17 C18A 1.399(12) .
C17 C16A 1.401(13) .
C17 C20 1.495(15) .
C25A C26A 1.392(14) .
C25A H25A 0.9300 .
C23A C22A 1.392(14) .
C23A N5 1.497(15) .
C22A H22A 0.9300 .
C7A C6A 1.400(15) .
C7A H7A 0.9300 .
C6A H6A 0.9300 .
C18A C19A 1.402(15) .
C18A N3 1.492(16) .
C3A C4A 1.391(15) .
C3A H3A 0.9300 .
C4A H4A 0.9300 .
C20 O8A 1.299(15) .
C20 O8 1.321(13) .
C20 O7 1.339(15) .
C20 O7A 1.357(14) .
C26A H26A 0.9300 .
C19A H19A 0.9300 .
O7 Zn4 2.619(19) 3_565
O7A Zn4 1.873(18) 3_565
C16A C15A 1.402(14) .
C16A C113 1.478(17) .
C15A C116 1.478(17) .
O8 Zn4 1.806(18) 5_564
C30A C31A 1.402(14) .
C30A C112 1.478(18) .
C31A C109 1.479(18) .
C37A C38A 1.398(15) .
C37A C105 1.475(18) .
C38A C108 1.482(18) .
C103 C102 1.431(14) .
C103 H103 0.9300 .
C102 C101 1.440(14) .
C102 H102 0.9300 .
C101 C100 1.439(14) .
C101 H101 0.9300 .
C100 H100 0.9300 .
C107 C106 1.454(18) .
C107 C108 1.460(18) .
C107 H107 0.9300 .
C106 C105 1.461(18) .
C106 H106 0.9300 .
C105 H105 0.9300 .
C108 H108 0.9300 .
N1 H1A 0.8600 .
N1 H1B 0.8600 .
N2 H2A 0.8600 .
N2 H2B 0.8600 .
C109 C110 1.459(18) .
C109 H109 0.9300 .
C112 C111 1.460(18) .
C112 H112 0.9300 .
C110 C111 1.458(18) .
C110 H110 0.9300 .
C111 H111 0.9300 .
N3 H3B 0.8600 .
N3 H3C 0.8600 .
N5 H5A 0.8600 .
N5 H5B 0.8600 .
N4 H4B 0.8600 .
N4 H4C 0.8600 .
C114 C115 1.454(18) .
C114 C113 1.462(18) .
C114 H114 0.9300 .
C113 H113 0.9300 .
C115 C116 1.460(18) .
C115 H115 0.9300 .
C116 H116 0.9300 .

loop_
_geom_torsion_atom_site_label_1
_geom_torsion_atom_site_label_2
_geom_torsion_atom_site_label_3
_geom_torsion_atom_site_label_4
_geom_torsion
_geom_torsion_site_symmetry_1
_geom_torsion_site_symmetry_4
O2 Zn3 Zn4 O8 17.6(16) . 5_564
O7 Zn3 Zn4 O8 56(6) 3_565 5_564
O7 Zn3 Zn4 O8 145.0(17) . 5_564
O7 Zn3 Zn4 O8 -105.0(17) 2_665 5_564
Zn4 Zn3 Zn4 O8 68.8(16) 3_565 5_564
Zn4 Zn3 Zn4 O8 -33.7(16) 2_665 5_564
O7A Zn3 Zn4 O8 -102.4(18) 2_665 5_564
O7A Zn3 Zn4 O8 -22.8(19) 3_565 5_564
O7A Zn3 Zn4 O8 110.7(17) . 5_564
Zn4 Zn3 Zn4 O8 52.2(16) 5_564 5_564
Zn4 Zn3 Zn4 O8 29.3(16) 4_664 5_564
O2 Zn3 Zn4 O8A -126.2(6) . .
O7 Zn3 Zn4 O8A -88(6) 3_565 .
O7 Zn3 Zn4 O8A 1.2(9) . .
O7 Zn3 Zn4 O8A 111.2(9) 2_665 .
Zn4 Zn3 Zn4 O8A -75.0(7) 3_565 .
Zn4 Zn3 Zn4 O8A -177.4(6) 2_665 .
O7A Zn3 Zn4 O8A 113.9(8) 2_665 .
O7A Zn3 Zn4 O8A -166.6(9) 3_565 .
O7A Zn3 Zn4 O8A -33.1(7) . .
Zn4 Zn3 Zn4 O8A -91.5(7) 5_564 .
Zn4 Zn3 Zn4 O8A -114.4(6) 4_664 .
O2 Zn3 Zn4 O7A 120.0(6) . 2_665
O7 Zn3 Zn4 O7A 158(6) 3_565 2_665
O7 Zn3 Zn4 O7A -112.7(9) . 2_665
O7 Zn3 Zn4 O7A -2.6(9) 2_665 2_665
Zn4 Zn3 Zn4 O7A 171.2(6) 3_565 2_665
Zn4 Zn3 Zn4 O7A 68.7(6) 2_665 2_665
O7A Zn3 Zn4 O7A 79.6(4) 3_565 2_665
O7A Zn3 Zn4 O7A -146.9(8) . 2_665
Zn4 Zn3 Zn4 O7A 154.6(6) 5_564 2_665
Zn4 Zn3 Zn4 O7A 131.7(6) 4_664 2_665
O7 Zn3 Zn4 O2 38(6) 3_565 .
O7 Zn3 Zn4 O2 127.4(6) . .
O7 Zn3 Zn4 O2 -122.6(6) 2_665 .
Zn4 Zn3 Zn4 O2 51.22(17) 3_565 .
Zn4 Zn3 Zn4 O2 -51.23(17) 2_665 .
O7A Zn3 Zn4 O2 -120.0(6) 2_665 .
O7A Zn3 Zn4 O2 -40.4(8) 3_565 .
O7A Zn3 Zn4 O2 93.1(4) . .
Zn4 Zn3 Zn4 O2 34.67(15) 5_564 .
Zn4 Zn3 Zn4 O2 11.77(13) 4_664 .
O2 Zn3 Zn4 O8 -88.0(6) . .
O7 Zn3 Zn4 O8 -49(6) 3_565 .
O7 Zn3 Zn4 O8 39.4(8) . .
O7 Zn3 Zn4 O8 149.5(8) 2_665 .
Zn4 Zn3 Zn4 O8 -36.7(6) 3_565 .
Zn4 Zn3 Zn4 O8 -139.2(5) 2_665 .
O7A Zn3 Zn4 O8 152.1(8) 2_665 .
O7A Zn3 Zn4 O8 -128.4(10) 3_565 .
O7A Zn3 Zn4 O8 5.1(7) . .
Zn4 Zn3 Zn4 O8 -53.3(6) 5_564 .
Zn4 Zn3 Zn4 O8 -76.2(6) 4_664 .
O2 Zn3 Zn4 Zn4 -34.67(15) . 5_564
O7 Zn3 Zn4 Zn4 4(6) 3_565 5_564
O7 Zn3 Zn4 Zn4 92.7(6) . 5_564
O7 Zn3 Zn4 Zn4 -157.3(6) 2_665 5_564
Zn4 Zn3 Zn4 Zn4 16.6(3) 3_565 5_564
Zn4 Zn3 Zn4 Zn4 -85.90(18) 2_665 5_564
O7A Zn3 Zn4 Zn4 -154.6(6) 2_665 5_564
O7A Zn3 Zn4 Zn4 -75.1(8) 3_565 5_564
O7A Zn3 Zn4 Zn4 58.4(4) . 5_564
Zn4 Zn3 Zn4 Zn4 -22.9(2) 4_664 5_564
O2 Zn3 Zn4 O7 -127.4(6) . .
O7 Zn3 Zn4 O7 -89(5) 3_565 .
O7 Zn3 Zn4 O7 110.0(9) 2_665 .
Zn4 Zn3 Zn4 O7 -76.2(6) 3_565 .
Zn4 Zn3 Zn4 O7 -178.6(6) 2_665 .
O7A Zn3 Zn4 O7 112.7(9) 2_665 .
O7A Zn3 Zn4 O7 -167.8(11) 3_565 .
O7A Zn3 Zn4 O7 -34.3(7) . .
Zn4 Zn3 Zn4 O7 -92.7(6) 5_564 .
Zn4 Zn3 Zn4 O7 -115.6(6) 4_664 .
O2 Zn3 Zn4 O7 122.6(6) . 2_665
O7 Zn3 Zn4 O7 161(6) 3_565 2_665
O7 Zn3 Zn4 O7 -110.0(9) . 2_665
Zn4 Zn3 Zn4 O7 173.8(6) 3_565 2_665
Zn4 Zn3 Zn4 O7 71.4(6) 2_665 2_665
O7A Zn3 Zn4 O7 2.6(9) 2_665 2_665
O7A Zn3 Zn4 O7 82.2(10) 3_565 2_665
O7A Zn3 Zn4 O7 -144.3(6) . 2_665
Zn4 Zn3 Zn4 O7 157.3(6) 5_564 2_665
Zn4 Zn3 Zn4 O7 134.3(6) 4_664 2_665
O2 Zn3 Zn4 Zn4 39.48(9) . 6_554
O7 Zn3 Zn4 Zn4 78(6) 3_565 6_554
O7 Zn3 Zn4 Zn4 166.9(6) . 6_554
O7 Zn3 Zn4 Zn4 -83.1(6) 2_665 6_554
Zn4 Zn3 Zn4 Zn4 90.70(19) 3_565 6_554
Zn4 Zn3 Zn4 Zn4 -11.8(2) 2_665 6_554
O7A Zn3 Zn4 Zn4 -80.5(6) 2_665 6_554
O7A Zn3 Zn4 Zn4 -0.9(8) 3_565 6_554
O7A Zn3 Zn4 Zn4 132.6(4) . 6_554
Zn4 Zn3 Zn4 Zn4 74.1(2) 5_564 6_554
Zn4 Zn3 Zn4 Zn4 51.24(15) 4_664 6_554
O2 Zn3 Zn4 Zn4 -51.22(17) . 3_565
O7 Zn3 Zn4 Zn4 -13(6) 3_565 3_565
O7 Zn3 Zn4 Zn4 76.2(6) . 3_565
O7 Zn3 Zn4 Zn4 -173.8(6) 2_665 3_565
Zn4 Zn3 Zn4 Zn4 -102.5(3) 2_665 3_565
O7A Zn3 Zn4 Zn4 -171.2(6) 2_665 3_565
O7A Zn3 Zn4 Zn4 -91.6(9) 3_565 3_565
O7A Zn3 Zn4 Zn4 41.9(4) . 3_565
Zn4 Zn3 Zn4 Zn4 -16.6(3) 5_564 3_565
Zn4 Zn3 Zn4 Zn4 -39.5(2) 4_664 3_565
O2 Zn3 Zn4 Zn4 51.23(17) . 2_665
O7 Zn3 Zn4 Zn4 90(6) 3_565 2_665
O7 Zn3 Zn4 Zn4 178.6(6) . 2_665
O7 Zn3 Zn4 Zn4 -71.4(6) 2_665 2_665
Zn4 Zn3 Zn4 Zn4 102.5(3) 3_565 2_665
O7A Zn3 Zn4 Zn4 -68.7(6) 2_665 2_665
O7A Zn3 Zn4 Zn4 10.8(8) 3_565 2_665
O7A Zn3 Zn4 Zn4 144.3(5) . 2_665
Zn4 Zn3 Zn4 Zn4 85.90(18) 5_564 2_665
Zn4 Zn3 Zn4 Zn4 63.0(2) 4_664 2_665
O9 Zn2 Zn1 O5 -7.8(12) . 9_665
O4 Zn2 Zn1 O5 104.3(12) . 9_665
O1 Zn2 Zn1 O5 -84.9(9) . 9_665
O6 Zn2 Zn1 O5 -153.3(12) 11_556 9_665
Zn1 Zn2 Zn1 O5 -124.7(9) 4_665 9_665
Zn2 Zn2 Zn1 O5 -53.4(9) 4_665 9_665
O9 Zn2 Zn1 O10 153.1(12) . .
O4 Zn2 Zn1 O10 -94.8(11) . .
O1 Zn2 Zn1 O10 75.9(9) . .
O6 Zn2 Zn1 O10 7.6(12) 11_556 .
Zn1 Zn2 Zn1 O10 36.2(8) 4_665 .
Zn2 Zn2 Zn1 O10 107.5(9) 4_665 .
O9 Zn2 Zn1 O3 -110.6(10) . .
O4 Zn2 Zn1 O3 1.5(10) . .
O1 Zn2 Zn1 O3 172.3(7) . .
O6 Zn2 Zn1 O3 104.0(10) 11_556 .
Zn1 Zn2 Zn1 O3 132.6(6) 4_665 .
Zn2 Zn2 Zn1 O3 -156.2(6) 4_665 .
O9 Zn2 Zn1 O1 77.1(9) . .
O4 Zn2 Zn1 O1 -170.8(8) . .
O6 Zn2 Zn1 O1 -68.3(8) 11_556 .
Zn1 Zn2 Zn1 O1 -39.8(4) 4_665 .
Zn2 Zn2 Zn1 O1 31.5(4) 4_665 .
O9 Zn2 Zn1 Zn1 116.9(9) . 4_665
O4 Zn2 Zn1 Zn1 -131.0(7) . 4_665
O1 Zn2 Zn1 Zn1 39.8(4) . 4_665
O6 Zn2 Zn1 Zn1 -28.6(8) 11_556 4_665
Zn2 Zn2 Zn1 Zn1 71.28(14) 4_665 4_665
O9 Zn2 Zn1 Zn2 45.6(8) . 4_665
O4 Zn2 Zn1 Zn2 157.7(7) . 4_665
O1 Zn2 Zn1 Zn2 -31.5(4) . 4_665
O6 Zn2 Zn1 Zn2 -99.9(8) 11_556 4_665
Zn1 Zn2 Zn1 Zn2 -71.28(15) 4_665 4_665
O4A Zn2A Zn1A O9A 121.8(12) . .
O6A Zn2A Zn1A O9A 12.6(14) 11_556 .
O1 Zn2A Zn1A O9A -77.5(11) . .
O10A Zn2A Zn1A O9A -144.8(14) . .
Zn2A Zn2A Zn1A O9A -110.3(11) 4_665 .
Zn1A Zn2A Zn1A O9A -40.0(11) 4_665 .
O4A Zn2A Zn1A O3A 2.4(10) . .
O6A Zn2A Zn1A O3A -106.8(12) 11_556 .
O1 Zn2A Zn1A O3A 163.1(9) . .
O10A Zn2A Zn1A O3A 95.8(12) . .
Zn2A Zn2A Zn1A O3A 130.3(8) 4_665 .
Zn1A Zn2A Zn1A O3A -159.4(8) 4_665 .
O4A Zn2A Zn1A O5A -94.8(10) . 9_665
O6A Zn2A Zn1A O5A 156.0(12) 11_556 9_665
O1 Zn2A Zn1A O5A 65.9(8) . 9_665
O10A Zn2A Zn1A O5A -1.4(12) . 9_665
Zn2A Zn2A Zn1A O5A 33.0(8) 4_665 9_665
Zn1A Zn2A Zn1A O5A 103.4(8) 4_665 9_665
O4A Zn2A Zn1A O1 -160.7(7) . .
O6A Zn2A Zn1A O1 90.1(10) 11_556 .
O10A Zn2A Zn1A O1 -67.3(9) . .
Zn2A Zn2A Zn1A O1 -32.8(4) 4_665 .
Zn1A Zn2A Zn1A O1 37.5(3) 4_665 .
O4A Zn2A Zn1A Zn1A 161.8(6) . 4_665
O6A Zn2A Zn1A Zn1A 52.6(9) 11_556 4_665
O1 Zn2A Zn1A Zn1A -37.5(3) . 4_665
O10A Zn2A Zn1A Zn1A -104.8(9) . 4_665
Zn2A Zn2A Zn1A Zn1A -70.32(15) 4_665 4_665
O4A Zn2A Zn1A Zn2A -127.9(6) . 4_665
O6A Zn2A Zn1A Zn2A 122.9(9) 11_556 4_665
O1 Zn2A Zn1A Zn2A 32.8(3) . 4_665
O10A Zn2A Zn1A Zn2A -34.5(9) . 4_665
Zn1A Zn2A Zn1A Zn2A 70.32(15) 4_665 4_665
O4A Zn2A O1 Zn2A -101.7(7) . 4_665
O6A Zn2A O1 Zn2A 128.0(10) 11_556 4_665
O10A Zn2A O1 Zn2A 7.9(8) . 4_665
Zn1A Zn2A O1 Zn2A -122.4(3) . 4_665
Zn1A Zn2A O1 Zn2A 121.9(3) 4_665 4_665
O4A Zn2A O1 Zn2 169.8(17) . 4_665
O6A Zn2A O1 Zn2 39(2) 11_556 4_665
O10A Zn2A O1 Zn2 -80.6(19) . 4_665
Zn1A Zn2A O1 Zn2 149(2) . 4_665
Zn2A Zn2A O1 Zn2 -88.5(17) 4_665 4_665
Zn1A Zn2A O1 Zn2 33.4(15) 4_665 4_665
O4A Zn2A O1 Zn2 61.4(7) . .
O6A Zn2A O1 Zn2 -69.0(10) 11_556 .
O10A Zn2A O1 Zn2 170.9(8) . .
Zn1A Zn2A O1 Zn2 40.6(3) . .
Zn2A Zn2A O1 Zn2 163.03(16) 4_665 .
Zn1A Zn2A O1 Zn2 -75.1(4) 4_665 .
O4A Zn2A O1 Zn1 -165.8(7) . 4_665
O6A Zn2A O1 Zn1 63.9(10) 11_556 4_665
O10A Zn2A O1 Zn1 -56.3(8) . 4_665
Zn1A Zn2A O1 Zn1 173.4(4) . 4_665
Zn2A Zn2A O1 Zn1 -64.12(18) 4_665 4_665
Zn1A Zn2A O1 Zn1 57.8(3) 4_665 4_665
O4A Zn2A O1 Zn1 -53.4(7) . .
O6A Zn2A O1 Zn1 176.3(10) 11_556 .
O10A Zn2A O1 Zn1 56.1(8) . .
Zn1A Zn2A O1 Zn1 -74.2(2) . .
Zn2A Zn2A O1 Zn1 48.27(19) 4_665 .
Zn1A Zn2A O1 Zn1 170.2(4) 4_665 .
O4A Zn2A O1 Zn1A 20.8(8) . .
O6A Zn2A O1 Zn1A -109.6(10) 11_556 .
O10A Zn2A O1 Zn1A 130.3(8) . .
Zn2A Zn2A O1 Zn1A 122.4(3) 4_665 .
Zn1A Zn2A O1 Zn1A -115.7(6) 4_665 .
O4A Zn2A O1 Zn1A 136.4(7) . 4_665
O6A Zn2A O1 Zn1A 6.1(11) 11_556 4_665
O10A Zn2A O1 Zn1A -114.0(8) . 4_665
Zn1A Zn2A O1 Zn1A 115.7(6) . 4_665
Zn2A Zn2A O1 Zn1A -121.9(3) 4_665 4_665
O9 Zn2 O1 Zn2A 167.0(8) . .
O4 Zn2 O1 Zn2A -63.8(8) . .
O6 Zn2 O1 Zn2A 55.3(7) 11_556 .
Zn1 Zn2 O1 Zn2A 39.4(3) 4_665 .
Zn1 Zn2 O1 Zn2A -73.7(4) . .
Zn2 Zn2 O1 Zn2A 163.39(16) 4_665 .
O9 Zn2 O1 Zn2A -98.1(19) . 4_665
O4 Zn2 O1 Zn2A 31(2) . 4_665
O6 Zn2 O1 Zn2A 150.2(17) 11_556 4_665
Zn1 Zn2 O1 Zn2A 134(2) 4_665 4_665
Zn1 Zn2 O1 Zn2A 21.2(15) . 4_665
Zn2 Zn2 O1 Zn2A -101.7(17) 4_665 4_665
O9 Zn2 O1 Zn2 3.6(8) . 4_665
O4 Zn2 O1 Zn2 132.8(8) . 4_665
O6 Zn2 O1 Zn2 -108.1(6) 11_556 4_665
Zn1 Zn2 O1 Zn2 -124.0(3) 4_665 4_665
Zn1 Zn2 O1 Zn2 122.9(3) . 4_665
O9 Zn2 O1 Zn1 127.6(8) . 4_665
O4 Zn2 O1 Zn1 -103.3(8) . 4_665
O6 Zn2 O1 Zn1 15.9(7) 11_556 4_665
Zn1 Zn2 O1 Zn1 -113.1(6) . 4_665
Zn2 Zn2 O1 Zn1 124.0(3) 4_665 4_665
O9 Zn2 O1 Zn1 -119.3(8) . .
O4 Zn2 O1 Zn1 9.9(9) . .
O6 Zn2 O1 Zn1 129.0(7) 11_556 .
Zn1 Zn2 O1 Zn1 113.1(6) 4_665 .
Zn2 Zn2 O1 Zn1 -122.9(3) 4_665 .
O9 Zn2 O1 Zn1A -60.1(8) . .
O4 Zn2 O1 Zn1A 69.1(8) . .
O6 Zn2 O1 Zn1A -171.8(7) 11_556 .
Zn1 Zn2 O1 Zn1A 172.3(4) 4_665 .
Zn1 Zn2 O1 Zn1A 59.2(3) . .
Zn2 Zn2 O1 Zn1A -63.71(18) 4_665 .
O9 Zn2 O1 Zn1A 52.7(8) . 4_665
O4 Zn2 O1 Zn1A -178.1(8) . 4_665
O6 Zn2 O1 Zn1A -59.0(7) 11_556 4_665
Zn1 Zn2 O1 Zn1A -74.9(2) 4_665 4_665
Zn1 Zn2 O1 Zn1A 172.0(5) . 4_665
Zn2 Zn2 O1 Zn1A 49.1(2) 4_665 4_665
O5 Zn1 O1 Zn2A 177.1(9) 9_665 .
O10 Zn1 O1 Zn2A -60.5(8) . .
O3 Zn1 O1 Zn2A 56.2(7) . .
Zn1 Zn1 O1 Zn2A -51.8(2) 4_665 .
Zn2 Zn1 O1 Zn2A -168.7(4) 4_665 .
Zn2 Zn1 O1 Zn2A 63.8(2) . .
O5 Zn1 O1 Zn2A -60.0(9) 9_665 4_665
O10 Zn1 O1 Zn2A 62.5(8) . 4_665
O3 Zn1 O1 Zn2A 179.1(7) . 4_665
Zn1 Zn1 O1 Zn2A 71.2(2) 4_665 4_665
Zn2 Zn1 O1 Zn2A -45.7(3) 4_665 4_665
Zn2 Zn1 O1 Zn2A -173.2(4) . 4_665
O5 Zn1 O1 Zn2 -14.2(10) 9_665 4_665
O10 Zn1 O1 Zn2 108.2(9) . 4_665
O3 Zn1 O1 Zn2 -135.1(7) . 4_665
Zn1 Zn1 O1 Zn2 117.0(3) 4_665 4_665
Zn2 Zn1 O1 Zn2 -127.4(6) . 4_665
O5 Zn1 O1 Zn2 113.2(9) 9_665 .
O10 Zn1 O1 Zn2 -124.4(9) . .
O3 Zn1 O1 Zn2 -7.7(7) . .
Zn1 Zn1 O1 Zn2 -115.6(3) 4_665 .
Zn2 Zn1 O1 Zn2 127.4(6) 4_665 .
O5 Zn1 O1 Zn1 -131.2(9) 9_665 4_665
O10 Zn1 O1 Zn1 -8.8(8) . 4_665
O3 Zn1 O1 Zn1 107.9(6) . 4_665
Zn2 Zn1 O1 Zn1 -117.0(3) 4_665 4_665
Zn2 Zn1 O1 Zn1 115.6(3) . 4_665
O5 Zn1 O1 Zn1A 65.6(9) 9_665 .
O10 Zn1 O1 Zn1A -172.0(8) . .
O3 Zn1 O1 Zn1A -55.3(6) . .
Zn1 Zn1 O1 Zn1A -163.21(16) 4_665 .
Zn2 Zn1 O1 Zn1A 79.8(3) 4_665 .
Zn2 Zn1 O1 Zn1A -47.6(3) . .
O5 Zn1 O1 Zn1A -37.5(19) 9_665 4_665
O10 Zn1 O1 Zn1A 84.9(18) . 4_665
O3 Zn1 O1 Zn1A -158.4(16) . 4_665
Zn1 Zn1 O1 Zn1A 93.6(16) 4_665 4_665
Zn2 Zn1 O1 Zn1A -23.3(13) 4_665 4_665
Zn2 Zn1 O1 Zn1A -150.7(18) . 4_665
O9A Zn1A O1 Zn2A 120.2(10) . .
O3A Zn1A O1 Zn2A -16.8(8) . .
O5A Zn1A O1 Zn2A -126.5(7) 9_665 .
Zn1A Zn1A O1 Zn2A 118.5(3) 4_665 .
Zn2A Zn1A O1 Zn2A -123.7(6) 4_665 .
O9A Zn1A O1 Zn2A -116.1(10) . 4_665
O3A Zn1A O1 Zn2A 106.9(8) . 4_665
O5A Zn1A O1 Zn2A -2.8(8) 9_665 4_665
Zn1A Zn1A O1 Zn2A -117.8(3) 4_665 4_665
Zn2A Zn1A O1 Zn2A 123.7(6) . 4_665
O9A Zn1A O1 Zn2 -51.7(10) . 4_665
O3A Zn1A O1 Zn2 171.3(8) . 4_665
O5A Zn1A O1 Zn2 61.5(7) 9_665 4_665
Zn1A Zn1A O1 Zn2 -53.5(2) 4_665 4_665
Zn2A Zn1A O1 Zn2 -172.0(5) . 4_665
Zn2A Zn1A O1 Zn2 64.4(2) 4_665 4_665
O9A Zn1A O1 Zn2 74.2(10) . .
O3A Zn1A O1 Zn2 -62.9(8) . .
O5A Zn1A O1 Zn2 -172.6(7) 9_665 .
Zn1A Zn1A O1 Zn2 72.40(19) 4_665 .
Zn2A Zn1A O1 Zn2 -46.1(2) . .
Zn2A Zn1A O1 Zn2 -169.8(4) 4_665 .
O9A Zn1A O1 Zn1 100.8(18) . 4_665
O3A Zn1A O1 Zn1 -36.2(18) . 4_665
O5A Zn1A O1 Zn1 -145.9(16) 9_665 4_665
Zn1A Zn1A O1 Zn1 99.0(16) 4_665 4_665
Zn2A Zn1A O1 Zn1 -19.4(13) . 4_665
Zn2A Zn1A O1 Zn1 -143.1(18) 4_665 4_665
O9A Zn1A O1 Zn1 -161.6(10) . .
O3A Zn1A O1 Zn1 61.3(8) . .
O5A Zn1A O1 Zn1 -48.4(7) 9_665 .
Zn1A Zn1A O1 Zn1 -163.39(16) 4_665 .
Zn2A Zn1A O1 Zn1 78.1(4) . .
Zn2A Zn1A O1 Zn1 -45.5(3) 4_665 .
O9A Zn1A O1 Zn1A 1.8(9) . 4_665
O3A Zn1A O1 Zn1A -135.3(8) . 4_665
O5A Zn1A O1 Zn1A 115.0(7) 9_665 4_665
Zn2A Zn1A O1 Zn1A -118.5(3) . 4_665
Zn2A Zn1A O1 Zn1A 117.8(3) 4_665 4_665
O7 Zn3 O2 Zn3 84.5(16) 3_565 4_664
O7 Zn3 O2 Zn3 -155.5(16) . 4_664
O7 Zn3 O2 Zn3 -35.5(16) 2_665 4_664
Zn4 Zn3 O2 Zn3 140.3(15) 3_565 4_664
Zn4 Zn3 O2 Zn3 -99.7(15) . 4_664
Zn4 Zn3 O2 Zn3 20.3(15) 2_665 4_664
O7A Zn3 O2 Zn3 -61.7(15) 2_665 4_664
O7A Zn3 O2 Zn3 58.3(15) 3_565 4_664
O7A Zn3 O2 Zn3 178.3(15) . 4_664
Zn4 Zn3 O2 Zn3 -138.8(15) 5_564 4_664
Zn4 Zn3 O2 Zn3 101.2(15) 4_664 4_664
O7 Zn3 O2 Zn4 -136.7(7) 3_565 5_564
O7 Zn3 O2 Zn4 -16.7(7) . 5_564
O7 Zn3 O2 Zn4 103.3(7) 2_665 5_564
Zn4 Zn3 O2 Zn4 -80.8(2) 3_565 5_564
Zn4 Zn3 O2 Zn4 39.2(2) . 5_564
Zn4 Zn3 O2 Zn4 159.2(2) 2_665 5_564
O7A Zn3 O2 Zn4 77.2(5) 2_665 5_564
O7A Zn3 O2 Zn4 -162.8(5) 3_565 5_564
O7A Zn3 O2 Zn4 -42.8(5) . 5_564
Zn4 Zn3 O2 Zn4 -120.0 4_664 5_564
O7 Zn3 O2 Zn4 -55.9(7) 3_565 3_565
O7 Zn3 O2 Zn4 64.1(7) . 3_565
O7 Zn3 O2 Zn4 -175.9(7) 2_665 3_565
Zn4 Zn3 O2 Zn4 120.0 . 3_565
Zn4 Zn3 O2 Zn4 -120.0 2_665 3_565
O7A Zn3 O2 Zn4 158.0(4) 2_665 3_565
O7A Zn3 O2 Zn4 -82.0(4) 3_565 3_565
O7A Zn3 O2 Zn4 38.0(4) . 3_565
Zn4 Zn3 O2 Zn4 80.8(2) 5_564 3_565
Zn4 Zn3 O2 Zn4 -39.2(2) 4_664 3_565
O7 Zn3 O2 Zn4 -175.9(7) 3_565 .
O7 Zn3 O2 Zn4 -55.9(7) . .
O7 Zn3 O2 Zn4 64.1(7) 2_665 .
Zn4 Zn3 O2 Zn4 -120.0 3_565 .
Zn4 Zn3 O2 Zn4 120.0 2_665 .
O7A Zn3 O2 Zn4 38.0(4) 2_665 .
O7A Zn3 O2 Zn4 158.0(4) 3_565 .
O7A Zn3 O2 Zn4 -82.0(4) . .
Zn4 Zn3 O2 Zn4 -39.2(2) 5_564 .
Zn4 Zn3 O2 Zn4 -159.2(2) 4_664 .
O7 Zn3 O2 Zn4 -16.7(7) 3_565 4_664
O7 Zn3 O2 Zn4 103.3(7) . 4_664
O7 Zn3 O2 Zn4 -136.7(7) 2_665 4_664
Zn4 Zn3 O2 Zn4 39.2(2) 3_565 4_664
Zn4 Zn3 O2 Zn4 159.2(2) . 4_664
Zn4 Zn3 O2 Zn4 -80.8(2) 2_665 4_664
O7A Zn3 O2 Zn4 -162.8(5) 2_665 4_664
O7A Zn3 O2 Zn4 -42.8(5) 3_565 4_664
O7A Zn3 O2 Zn4 77.2(5) . 4_664
Zn4 Zn3 O2 Zn4 120.008(1) 5_564 4_664
O7 Zn3 O2 Zn4 103.3(7) 3_565 6_554
O7 Zn3 O2 Zn4 -136.7(7) . 6_554
O7 Zn3 O2 Zn4 -16.7(7) 2_665 6_554
Zn4 Zn3 O2 Zn4 159.2(2) 3_565 6_554
Zn4 Zn3 O2 Zn4 -80.8(2) . 6_554
Zn4 Zn3 O2 Zn4 39.2(2) 2_665 6_554
O7A Zn3 O2 Zn4 -42.8(5) 2_665 6_554
O7A Zn3 O2 Zn4 77.2(5) 3_565 6_554
O7A Zn3 O2 Zn4 -162.8(5) . 6_554
Zn4 Zn3 O2 Zn4 -120.0 5_564 6_554
Zn4 Zn3 O2 Zn4 119.993(1) 4_664 6_554
O7 Zn3 O2 Zn4 64.1(7) 3_565 2_665
O7 Zn3 O2 Zn4 -175.9(7) . 2_665
O7 Zn3 O2 Zn4 -55.9(7) 2_665 2_665
Zn4 Zn3 O2 Zn4 120.0 3_565 2_665
Zn4 Zn3 O2 Zn4 -120.0 . 2_665
O7A Zn3 O2 Zn4 -82.0(4) 2_665 2_665
O7A Zn3 O2 Zn4 38.0(4) 3_565 2_665
O7A Zn3 O2 Zn4 158.0(4) . 2_665
Zn4 Zn3 O2 Zn4 -159.2(2) 5_564 2_665
Zn4 Zn3 O2 Zn4 80.8(2) 4_664 2_665
O8 Zn4 O2 Zn3 8.6(8) 5_564 4_664
O8A Zn4 O2 Zn3 -107.7(8) . 4_664
O7A Zn4 O2 Zn3 114.5(7) 2_665 4_664
O8 Zn4 O2 Zn3 -82.7(5) . 4_664
Zn3 Zn4 O2 Zn3 180.0 . 4_664
Zn4 Zn4 O2 Zn3 -40.6(2) 5_564 4_664
O7 Zn4 O2 Zn3 -140.8(5) . 4_664
O7 Zn4 O2 Zn3 139.9(4) 2_665 4_664
Zn4 Zn4 O2 Zn3 64.00(13) 6_554 4_664
Zn4 Zn4 O2 Zn3 -125.74(11) 3_565 4_664
Zn4 Zn4 O2 Zn3 125.72(11) 2_665 4_664
O8 Zn4 O2 Zn3 -171.4(8) 5_564 .
O8A Zn4 O2 Zn3 72.3(8) . .
O7A Zn4 O2 Zn3 -65.5(7) 2_665 .
O8 Zn4 O2 Zn3 97.3(5) . .
Zn4 Zn4 O2 Zn3 139.4(2) 5_564 .
O7 Zn4 O2 Zn3 39.2(5) . .
O7 Zn4 O2 Zn3 -40.1(4) 2_665 .
Zn4 Zn4 O2 Zn3 -116.00(13) 6_554 .
Zn4 Zn4 O2 Zn3 54.27(11) 3_565 .
Zn4 Zn4 O2 Zn3 -54.28(11) 2_665 .
O8 Zn4 O2 Zn4 49.2(8) 5_564 5_564
O8A Zn4 O2 Zn4 -67.1(8) . 5_564
O7A Zn4 O2 Zn4 155.1(7) 2_665 5_564
O8 Zn4 O2 Zn4 -42.1(5) . 5_564
Zn3 Zn4 O2 Zn4 -139.4(2) . 5_564
O7 Zn4 O2 Zn4 -100.3(5) . 5_564
O7 Zn4 O2 Zn4 -179.5(5) 2_665 5_564
Zn4 Zn4 O2 Zn4 104.6(2) 6_554 5_564
Zn4 Zn4 O2 Zn4 -85.1(3) 3_565 5_564
Zn4 Zn4 O2 Zn4 166.31(18) 2_665 5_564
O8 Zn4 O2 Zn4 134.3(8) 5_564 3_565
O8A Zn4 O2 Zn4 18.1(8) . 3_565
O7A Zn4 O2 Zn4 -119.7(7) 2_665 3_565
O8 Zn4 O2 Zn4 43.1(6) . 3_565
Zn3 Zn4 O2 Zn4 -54.27(11) . 3_565
Zn4 Zn4 O2 Zn4 85.1(3) 5_564 3_565
O7 Zn4 O2 Zn4 -15.1(5) . 3_565
O7 Zn4 O2 Zn4 -94.4(4) 2_665 3_565
Zn4 Zn4 O2 Zn4 -170.27(9) 6_554 3_565
Zn4 Zn4 O2 Zn4 -108.5(2) 2_665 3_565
O8 Zn4 O2 Zn4 94.2(8) 5_564 4_664
O8A Zn4 O2 Zn4 -22.0(8) . 4_664
O7A Zn4 O2 Zn4 -159.8(7) 2_665 4_664
O8 Zn4 O2 Zn4 3.0(5) . 4_664
Zn3 Zn4 O2 Zn4 -94.37(5) . 4_664
Zn4 Zn4 O2 Zn4 45.04(16) 5_564 4_664
O7 Zn4 O2 Zn4 -55.2(5) . 4_664
O7 Zn4 O2 Zn4 -134.5(4) 2_665 4_664
Zn4 Zn4 O2 Zn4 149.63(11) 6_554 4_664
Zn4 Zn4 O2 Zn4 -40.10(13) 3_565 4_664
Zn4 Zn4 O2 Zn4 -148.65(10) 2_665 4_664
O8 Zn4 O2 Zn4 -55.4(8) 5_564 6_554
O8A Zn4 O2 Zn4 -171.7(8) . 6_554
O7A Zn4 O2 Zn4 50.5(7) 2_665 6_554
O8 Zn4 O2 Zn4 -146.7(5) . 6_554
Zn3 Zn4 O2 Zn4 116.00(13) . 6_554
Zn4 Zn4 O2 Zn4 -104.6(2) 5_564 6_554
O7 Zn4 O2 Zn4 155.2(5) . 6_554
O7 Zn4 O2 Zn4 75.9(4) 2_665 6_554
Zn4 Zn4 O2 Zn4 170.27(9) 3_565 6_554
Zn4 Zn4 O2 Zn4 61.7(2) 2_665 6_554
O8 Zn4 O2 Zn4 -117.2(8) 5_564 2_665
O8A Zn4 O2 Zn4 126.6(8) . 2_665
O7A Zn4 O2 Zn4 -11.2(7) 2_665 2_665
O8 Zn4 O2 Zn4 151.6(5) . 2_665
Zn3 Zn4 O2 Zn4 54.28(11) . 2_665
Zn4 Zn4 O2 Zn4 -166.31(18) 5_564 2_665
O7 Zn4 O2 Zn4 93.4(5) . 2_665
O7 Zn4 O2 Zn4 14.2(4) 2_665 2_665
Zn4 Zn4 O2 Zn4 -61.7(2) 6_554 2_665
Zn4 Zn4 O2 Zn4 108.5(2) 3_565 2_665
O4A Zn2A O10A C35 94(2) . .
O6A Zn2A O10A C35 -150(2) 11_556 .
O1 Zn2A O10A C35 -25(2) . .
Zn1A Zn2A O10A C35 10(3) . .
Zn2A Zn2A O10A C35 -20.2(18) 4_665 .
Zn1A Zn2A O10A C35 -62(2) 4_665 .
O6A Zn2A O4A C1 130(2) 11_556 .
O1 Zn2A O4A C1 -2(2) . .
O10A Zn2A O4A C1 -118(2) . .
Zn1A Zn2A O4A C1 10.1(18) . .
Zn2A Zn2A O4A C1 -39(2) 4_665 .
Zn1A Zn2A O4A C1 33(2) 4_665 .
O4 Zn2 O9 C28 -138.8(19) . .
O1 Zn2 O9 C28 -10(2) . .
O6 Zn2 O9 C28 106(2) 11_556 .
Zn1 Zn2 O9 C28 26(2) 4_665 .
Zn1 Zn2 O9 C28 -47(2) . .
Zn2 Zn2 O9 C28 -8.3(18) 4_665 .
O5 Zn1 O3 C1 -136(2) 9_665 .
O10 Zn1 O3 C1 110(2) . .
O1 Zn1 O3 C1 -13(2) . .
Zn1 Zn1 O3 C1 27(2) 4_665 .
Zn2 Zn1 O3 C1 -45(2) 4_665 .
Zn2 Zn1 O3 C1 -17.2(18) . .
O3A Zn1A O9A C28 123(2) . .
O5A Zn1A O9A C28 -116(3) 9_665 .
O1 Zn1A O9A C28 -5(3) . .
Zn1A Zn1A O9A C28 -4(2) 4_665 .
Zn2A Zn1A O9A C28 31(3) . .
Zn2A Zn1A O9A C28 -42(3) 4_665 .
C3A C2 C7 C6 57.6(9) . .
C3 C2 C7 C6 0.0 . .
C7A C2 C7 C6 -68.6(8) . .
C1 C2 C7 C6 -173.2(12) . .
C2 C7 C6 C5 0.0 . .
C7 C6 C5 C4A -54.1(10) . .
C7 C6 C5 C4 0.0 . .
C7 C6 C5 C6A 67.4(8) . .
C7 C6 C5 C8 179.5(13) . .
C4A C5 C4 C3 70.6(9) . .
C6 C5 C4 C3 0.0 . .
C6A C5 C4 C3 -59.8(9) . .
C8 C5 C4 C3 -179.5(13) . .
C4A C5 C4 C103 -105(3) . .
C6 C5 C4 C103 -176(3) . .
C6A C5 C4 C103 124(3) . .
C8 C5 C4 C103 4(3) . .
C5 C4 C3 C2 0.0 . .
C103 C4 C3 C2 176(3) . .
C5 C4 C3 C100 -178(2) . .
C103 C4 C3 C100 -2(3) . .
C3A C2 C3 C4 -68.1(8) . .
C7 C2 C3 C4 0.0 . .
C7A C2 C3 C4 58.1(8) . .
C1 C2 C3 C4 172.8(13) . .
C3A C2 C3 C100 110(2) . .
C7 C2 C3 C100 177.6(19) . .
C7A C2 C3 C100 -124(2) . .
C1 C2 C3 C100 -10(2) . .
C4A C5 C8 C9 30(2) . .
C6 C5 C8 C9 140.8(10) . .
C4 C5 C8 C9 -39.8(14) . .
C6A C5 C8 C9 -139.1(18) . .
C4A C5 C8 C13 -147(2) . .
C6 C5 C8 C13 -36.9(14) . .
C4 C5 C8 C13 142.6(10) . .
C6A C5 C8 C13 43(2) . .
C13 C8 C9 C10 0.0 . .
C5 C8 C9 C10 -177.7(12) . .
C8 C9 C10 C11 0.0 . .
C8 C9 C10 C21 179.2(12) . .
C9 C10 C11 C12 0.0 . .
C21 C10 C11 C12 -179.2(12) . .
C10 C11 C12 C13 0.0 . .
C10 C11 C12 C14 -175.7(12) . .
C11 C12 C13 C8 0.0 . .
C14 C12 C13 C8 175.5(13) . .
C9 C8 C13 C12 0.0 . .
C5 C8 C13 C12 177.6(12) . .
Zn1 O3 C1 O4 37(3) . .
Zn1 O3 C1 O3A 73(2) . .
Zn1 O3 C1 O4A -53(2) . .
Zn1 O3 C1 C2 -176.4(12) . .
Zn2A O4A C1 O4 -68.3(19) . .
Zn2A O4A C1 O3 59(2) . .
Zn2A O4A C1 O3A -27(3) . .
Zn2A O4A C1 C2 -178.7(11) . .
C3A C2 C1 O4 -33(2) . .
C7 C2 C1 O4 -138.4(17) . .
C3 C2 C1 O4 49(2) . .
C7A C2 C1 O4 149(2) . .
C3A C2 C1 O3 174(2) . .
C7 C2 C1 O3 69.0(16) . .
C3 C2 C1 O3 -104.0(16) . .
C7A C2 C1 O3 -4.0(19) . .
C3A C2 C1 O3A -95(2) . .
C7 C2 C1 O3A 159.8(17) . .
C3 C2 C1 O3A -13(2) . .
C7A C2 C1 O3A 87(2) . .
C3A C2 C1 O4A 61(2) . .
C7 C2 C1 O4A -45(2) . .
C3 C2 C1 O4A 142.3(16) . .
C7A C2 C1 O4A -118(2) . .
O4 C1 O3A Zn1A 85(2) . .
O3 C1 O3A Zn1A -61(2) . .
O4A C1 O3A Zn1A 34(4) . .
C2 C1 O3A Zn1A -173.7(16) . .
O9A Zn1A O3A C1 -138(2) . .
O5A Zn1A O3A C1 101(3) 9_665 .
O1 Zn1A O3A C1 -8(3) . .
Zn1A Zn1A O3A C1 -41(3) 4_665 .
Zn2A Zn1A O3A C1 -18(2) . .
Zn2A Zn1A O3A C1 28(3) 4_665 .
O3 C1 O4 Zn2 -32(3) . .
O3A C1 O4 Zn2 -75.8(19) . .
O4A C1 O4 Zn2 65(2) . .
C2 C1 O4 Zn2 -179.5(12) . .
O9 Zn2 O4 C1 133(2) . .
O1 Zn2 O4 C1 7(2) . .
O6 Zn2 O4 C1 -114(2) 11_556 .
Zn1 Zn2 O4 C1 -34(2) 4_665 .
Zn1 Zn2 O4 C1 12(2) . .
Zn2 Zn2 O4 C1 38(3) 4_665 .
Zn2A O10A C35 O10 -28(2) . .
Zn2A O10A C35 O10 100(3) . 4_665
Zn2A O10A C35 O10A 14.0(13) . 4_665
Zn2A O10A C35 C36 -166.0(13) . .
O10 C35 C36 C37A 73(2) . 4_665
O10 C35 C36 C37A -107(2) 4_665 4_665
O10A C35 C36 C37A -150(2) . 4_665
O10A C35 C36 C37A 30(2) 4_665 4_665
O10 C35 C36 C37A -107(2) . .
O10 C35 C36 C37A 73(2) 4_665 .
O10A C35 C36 C37A 30(2) . .
O10A C35 C36 C37A -150(2) 4_665 .
O10 C35 C36 C37 12.8(14) . 4_665
O10 C35 C36 C37 -167.2(14) 4_665 4_665
O10A C35 C36 C37 149.1(14) . 4_665
O10A C35 C36 C37 -30.9(14) 4_665 4_665
O10 C35 C36 C37 -167.2(14) . .
O10 C35 C36 C37 12.8(14) 4_665 .
O10A C35 C36 C37 -30.9(14) . .
O10A C35 C36 C37 149.1(14) 4_665 .
C40 C41 C40 C41 0.0 3_565 4_665
C40 C41 C40 C39 180.0 3_565 .
C37A C36 C37 C38 -49.2(13) 4_665 .
C37A C36 C37 C38 73.7(11) . .
C37 C36 C37 C38 0.0(5) 4_665 .
C35 C36 C37 C38 -180.0(5) . .
C37A C36 C37 N1 129(3) 4_665 .
C37A C36 C37 N1 -108(3) . .
C37 C36 C37 N1 178(3) 4_665 .
C35 C36 C37 N1 -2(3) . .
C9 C10 C21 C26A -40.1(15) . .
C11 C10 C21 C26A 139.1(12) . .
C9 C10 C21 C22 32.3(15) . .
C11 C10 C21 C22 -148.5(11) . .
C9 C10 C21 C26 -148.0(11) . .
C11 C10 C21 C26 31.2(15) . .
C9 C10 C21 C22A 140.2(12) . .
C11 C10 C21 C22A -40.6(16) . .
C26A C21 C22 C23 -69.8(7) . .
C26 C21 C22 C23 0.0 . .
C22A C21 C22 C23 56.1(7) . .
C10 C21 C22 C23 179.6(14) . .
C21 C22 C23 C24 0.0 . .
C22 C23 C24 C25A 70.2(7) . .
C22 C23 C24 C25 0.0 . .
C22 C23 C24 C23A -56.6(7) . .
C22 C23 C24 C27 -178.7(17) . .
C25A C24 C25 C26 -54.9(7) . .
C23 C24 C25 C26 0.0 . .
C23A C24 C25 C26 69.7(7) . .
C27 C24 C25 C26 178.6(18) . .
C25A C24 C25 N4 126(3) . .
C23 C24 C25 N4 -179(2) . .
C23A C24 C25 N4 -110(3) . .
C27 C24 C25 N4 -1(3) . .
C24 C25 C26 C21 0.0 . .
N4 C25 C26 C21 179(2) . .
C26A C21 C26 C25 54.8(7) . .
C22 C21 C26 C25 0.0 . .
C22A C21 C26 C25 -70.1(7) . .
C10 C21 C26 C25 -179.7(14) . .
C41 C40 C39 C38 31.7(9) 4_665 .
C41 C40 C39 C38 -148.3(9) . .
C41 C40 C39 C38 -148.3(9) 4_665 4_665
C41 C40 C39 C38 31.7(9) . 4_665
C41 C40 C39 C38A -29(2) 4_665 .
C41 C40 C39 C38A 151(2) . .
C41 C40 C39 C38A 151(2) 4_665 4_665
C41 C40 C39 C38A -29(2) . 4_665
C38 C39 C38 C37 0.0(5) 4_665 .
C38A C39 C38 C37 -73.4(11) . .
C38A C39 C38 C37 49.4(13) 4_665 .
C40 C39 C38 C37 -180.0(5) . .
C36 C37 C38 C39 0.0(10) . .
N1 C37 C38 C39 -178(3) . .
C33 C34 C33 C34 0.0 6_455 4_665
C33 C34 C33 C32 180.0 6_455 .
C31 C32 C33 C34 42.5(10) 4_665 4_665
C31 C32 C33 C34 -137.5(10) . 4_665
C31A C32 C33 C34 -44.1(15) 4_665 4_665
C31A C32 C33 C34 135.9(15) . 4_665
C31 C32 C33 C34 -137.5(10) 4_665 .
C31 C32 C33 C34 42.5(10) . .
C31A C32 C33 C34 135.9(15) 4_665 .
C31A C32 C33 C34 -44.1(15) . .
C30 C29 C30 C31 -0.9(12) 4_665 .
C30A C29 C30 C31 -63.0(16) 4_665 .
C30A C29 C30 C31 63.3(16) . .
C28 C29 C30 C31 179.1(12) . .
C30 C29 C30 N2 -180.0(12) 4_665 .
C30A C29 C30 N2 117.9(15) 4_665 .
C30A C29 C30 N2 -115.7(15) . .
C28 C29 C30 N2 0.0(12) . .
C31 C32 C31 C30 -0.9(12) 4_665 .
C31A C32 C31 C30 61.1(16) 4_665 .
C31A C32 C31 C30 -65.6(16) . .
C33 C32 C31 C30 179.1(12) . .
C29 C30 C31 C32 2(2) . .
N2 C30 C31 C32 -179.2(18) . .
O10 C35 O10 Zn1 -13.4(12) 4_665 .
O10A C35 O10 Zn1 26(2) . .
O10A C35 O10 Zn1 -87(3) 4_665 .
C36 C35 O10 Zn1 166.6(12) . .
O5 Zn1 O10 C35 150.8(18) 9_665 .
O3 Zn1 O10 C35 -92.7(19) . .
O1 Zn1 O10 C35 25(2) . .
Zn1 Zn1 O10 C35 19.3(17) 4_665 .
Zn2 Zn1 O10 C35 65(2) 4_665 .
Zn2 Zn1 O10 C35 -12(2) . .
Zn1A O9A C28 O9A 3.3(17) . 4_665
Zn1A O9A C28 O9 -70(3) . .
Zn1A O9A C28 O9 59(2) . 4_665
Zn1A O9A C28 C29 -176.7(18) . .
Zn2 O9 C28 O9A -50(2) . 4_665
Zn2 O9 C28 O9A 79(3) . .
Zn2 O9 C28 O9 6.0(13) . 4_665
Zn2 O9 C28 C29 -174.0(13) . .
C30 C29 C28 O9A 60.8(17) 4_665 4_665
C30 C29 C28 O9A -119.2(17) . 4_665
C30A C29 C28 O9A 148.2(19) 4_665 4_665
C30A C29 C28 O9A -31.8(19) . 4_665
C30 C29 C28 O9A -119.1(17) 4_665 .
C30 C29 C28 O9A 60.9(17) . .
C30A C29 C28 O9A -31.8(19) 4_665 .
C30A C29 C28 O9A 148.2(19) . .
C30 C29 C28 O9 172.9(15) 4_665 .
C30 C29 C28 O9 -7.1(15) . .
C30A C29 C28 O9 -99.8(17) 4_665 .
C30A C29 C28 O9 80.2(17) . .
C30 C29 C28 O9 -7.2(15) 4_665 4_665
C30 C29 C28 O9 172.8(15) . 4_665
C30A C29 C28 O9 80.2(17) 4_665 4_665
C30A C29 C28 O9 -99.8(17) . 4_665
Zn2A O6A C27 O5 73(4) 11 .
Zn2A O6A C27 O5A 15(5) 11 .
Zn2A O6A C27 O6 -66(3) 11 .
Zn2A O6A C27 C24 -179.4(17) 11 .
Zn1A O5A C27 O6A -22(5) 8_455 .
Zn1A O5A C27 O5 -68(4) 8_455 .
Zn1A O5A C27 O6 49(3) 8_455 .
Zn1A O5A C27 C24 171.0(19) 8_455 .
Zn2 O6 C27 O6A 71(3) 11 .
Zn2 O6 C27 O5 34(3) 11 .
Zn2 O6 C27 O5A -50(2) 11 .
Zn2 O6 C27 C24 -171.1(14) 11 .
C25A C24 C27 O6A -111(3) . .
C25 C24 C27 O6A 0(4) . .
C23 C24 C27 O6A 179(3) . .
C23A C24 C27 O6A 75(4) . .
C25A C24 C27 O5 -44(3) . .
C25 C24 C27 O5 67(3) . .
C23 C24 C27 O5 -114(3) . .
C23A C24 C27 O5 142(3) . .
C25A C24 C27 O5A 55(3) . .
C25 C24 C27 O5A 166.6(18) . .
C23 C24 C27 O5A -15(3) . .
C23A C24 C27 O5A -118(2) . .
C25A C24 C27 O6 161.6(17) . .
C25 C24 C27 O6 -87(2) . .
C23 C24 C27 O6 92(2) . .
C23A C24 C27 O6 -12(3) . .
O6A C27 O5 Zn1 -86(4) . 8_455
O5A C27 O5 Zn1 46(3) . 8_455
O6 C27 O5 Zn1 -42(4) . 8_455
C24 C27 O5 Zn1 163.8(17) . 8_455
C17 C16 C15 C14 0.0 . .
C16 C15 C14 C19 0.0 . .
C16 C15 C14 C19A -51.9(9) . .
C16 C15 C14 C15A 72.8(8) . .
C16 C15 C14 C12 -176.0(13) . .
C13 C12 C14 C19 -27.1(14) . .
C11 C12 C14 C19 148.5(9) . .
C13 C12 C14 C15 149.0(10) . .
C11 C12 C14 C15 -35.4(14) . .
C13 C12 C14 C19A 35.1(19) . .
C11 C12 C14 C19A -149.3(16) . .
C13 C12 C14 C15A -143.7(18) . .
C11 C12 C14 C15A 32(2) . .
C15 C14 C19 C18 0.0 . .
C19A C14 C19 C18 73.3(8) . .
C15A C14 C19 C18 -52.3(9) . .
C12 C14 C19 C18 176.1(13) . .
C14 C19 C18 C17 0.0 . .
C19 C18 C17 C16 0.0 . .
C19 C18 C17 C18A -72.7(7) . .
C19 C18 C17 C16A 52.5(9) . .
C19 C18 C17 C20 172.5(16) . .
C15 C16 C17 C18 0.0 . .
C15 C16 C17 C18A 52.2(7) . .
C15 C16 C17 C16A -72.9(8) . .
C15 C16 C17 C20 -173.1(14) . .
C25 C24 C25A C26A 54.9(9) . .
C23 C24 C25A C26A -70.5(8) . .
C23A C24 C25A C26A -2.9(15) . .
C27 C24 C25A C26A -176.3(16) . .
C25A C24 C23A C22A 3.9(17) . .
C25 C24 C23A C22A -68.1(10) . .
C23 C24 C23A C22A 57.5(10) . .
C27 C24 C23A C22A 177.4(15) . .
C25A C24 C23A N5 178(3) . .
C25 C24 C23A N5 106(3) . .
C23 C24 C23A N5 -128(3) . .
C27 C24 C23A N5 -8(3) . .
C24 C23A C22A C21 -2.3(14) . .
N5 C23A C22A C21 -177(3) . .
C26A C21 C22A C23A -0.3(12) . .
C22 C21 C22A C23A -54.7(9) . .
C26 C21 C22A C23A 70.8(9) . .
C10 C21 C22A C23A 179.4(13) . .
C3A C2 C7A C6A 4(3) . .
C7 C2 C7A C6A 72(2) . .
C3 C2 C7A C6A -54(2) . .
C1 C2 C7A C6A -178.0(17) . .
C4A C5 C6A C7A 14(4) . .
C6 C5 C6A C7A -63(2) . .
C4 C5 C6A C7A 63(2) . .
C8 C5 C6A C7A -176.2(19) . .
C2 C7A C6A C5 -7(3) . .
C18 C17 C18A C19A 71.1(14) . .
C16 C17 C18A C19A -52.9(15) . .
C16A C17 C18A C19A -0.7(19) . .
C20 C17 C18A C19A -179(2) . .
C18 C17 C18A N3 -107.3(14) . .
C16 C17 C18A N3 128.7(14) . .
C16A C17 C18A N3 -179.1(19) . .
C20 C17 C18A N3 3(2) . .
C7 C2 C3A C4A -65(3) . .
C3 C2 C3A C4A 61(2) . .
C7A C2 C3A C4A -7(3) . .
C1 C2 C3A C4A 174.6(19) . .
C6 C5 C4A C3A 47(3) . .
C4 C5 C4A C3A -78(3) . .
C6A C5 C4A C3A -18(4) . .
C8 C5 C4A C3A 173(2) . .
C2 C3A C4A C5 14(4) . .
C18 C17 C20 O8A 143.1(16) . .
C16 C17 C20 O8A -44(2) . .
C18A C17 C20 O8A 73(2) . .
C16A C17 C20 O8A -106(2) . .
C18 C17 C20 O8 -152(2) . .
C16 C17 C20 O8 20(3) . .
C18A C17 C20 O8 137(2) . .
C16A C17 C20 O8 -41(3) . .
C18 C17 C20 O7 52(2) . .
C16 C17 C20 O7 -135.1(17) . .
C18A C17 C20 O7 -18(3) . .
C16A C17 C20 O7 163(2) . .
C18 C17 C20 O7A -22(2) . .
C16 C17 C20 O7A 150.6(16) . .
C18A C17 C20 O7A -92(2) . .
C16A C17 C20 O7A 89(2) . .
C22 C21 C26A C25A 70.4(7) . .
C26 C21 C26A C25A -55.2(8) . .
C22A C21 C26A C25A 1.4(12) . .
C10 C21 C26A C25A -178.3(14) . .
C24 C25A C26A C21 0.2(11) . .
C19 C14 C19A C18A -73.2(17) . .
C15 C14 C19A C18A 50(2) . .
C15A C14 C19A C18A -2(3) . .
C12 C14 C19A C18A 179.3(19) . .
C17 C18A C19A C14 2(3) . .
N3 C18A C19A C14 -179.7(19) . .
O8A C20 O7 Zn3 73(2) . .
O8 C20 O7 Zn3 23(3) . .
O7A C20 O7 Zn3 -71.4(17) . .
C17 C20 O7 Zn3 -177.1(13) . .
O8A C20 O7 Zn4 36.5(12) . .
O8 C20 O7 Zn4 -13.6(19) . .
O7A C20 O7 Zn4 -108.2(11) . .
C17 C20 O7 Zn4 146.1(15) . .
O8A C20 O7 Zn4 113.1(12) . 3_565
O8 C20 O7 Zn4 63.1(19) . 3_565
O7A C20 O7 Zn4 -31.6(10) . 3_565
C17 C20 O7 Zn4 -137.2(14) . 3_565
O2 Zn3 O7 C20 2(2) . .
O7 Zn3 O7 C20 126(2) 3_565 .
O7 Zn3 O7 C20 -122(2) 2_665 .
Zn4 Zn3 O7 C20 56.2(19) 3_565 .
Zn4 Zn3 O7 C20 -47.7(18) . .
Zn4 Zn3 O7 C20 -35(7) 2_665 .
O7A Zn3 O7 C20 -89(2) 2_665 .
O7A Zn3 O7 C20 121.2(15) 3_565 .
O7A Zn3 O7 C20 52.9(14) . .
Zn4 Zn3 O7 C20 -7.6(18) 5_564 .
Zn4 Zn3 O7 C20 40(2) 4_664 .
O2 Zn3 O7 Zn4 49.8(4) . .
O7 Zn3 O7 Zn4 173.7(6) 3_565 .
O7 Zn3 O7 Zn4 -74.1(8) 2_665 .
Zn4 Zn3 O7 Zn4 103.9(3) 3_565 .
Zn4 Zn3 O7 Zn4 13(6) 2_665 .
O7A Zn3 O7 Zn4 -41.1(5) 2_665 .
O7A Zn3 O7 Zn4 168.9(10) 3_565 .
O7A Zn3 O7 Zn4 100.6(12) . .
Zn4 Zn3 O7 Zn4 40.2(2) 5_564 .
Zn4 Zn3 O7 Zn4 88.0(4) 4_664 .
O2 Zn3 O7 Zn4 -54.1(4) . 3_565
O7 Zn3 O7 Zn4 69.8(7) 3_565 3_565
O7 Zn3 O7 Zn4 -177.9(7) 2_665 3_565
Zn4 Zn3 O7 Zn4 -103.9(3) . 3_565
Zn4 Zn3 O7 Zn4 -91(6) 2_665 3_565
O7A Zn3 O7 Zn4 -144.9(5) 2_665 3_565
O7A Zn3 O7 Zn4 65.0(10) 3_565 3_565
O7A Zn3 O7 Zn4 -3.3(11) . 3_565
Zn4 Zn3 O7 Zn4 -63.7(2) 5_564 3_565
Zn4 Zn3 O7 Zn4 -15.8(4) 4_664 3_565
O8 Zn4 O7 C20 -6(2) 5_564 .
O8A Zn4 O7 C20 -36.4(12) . .
O7A Zn4 O7 C20 -147.4(12) 2_665 .
O2 Zn4 O7 C20 103.1(12) . .
O8 Zn4 O7 C20 9.7(13) . .
Zn3 Zn4 O7 C20 142.0(15) . .
Zn4 Zn4 O7 C20 44.4(13) 5_564 .
O7 Zn4 O7 C20 -171.3(15) 2_665 .
Zn4 Zn4 O7 C20 125.2(12) 6_554 .
Zn4 Zn4 O7 C20 91.6(13) 3_565 .
Zn4 Zn4 O7 C20 141.1(12) 2_665 .
O8 Zn4 O7 Zn3 -148.4(14) 5_564 .
O8A Zn4 O7 Zn3 -178.3(12) . .
O7A Zn4 O7 Zn3 70.7(7) 2_665 .
O2 Zn4 O7 Zn3 -38.9(4) . .
O8 Zn4 O7 Zn3 -132.3(10) . .
Zn4 Zn4 O7 Zn3 -97.5(4) 5_564 .
O7 Zn4 O7 Zn3 46.8(4) 2_665 .
Zn4 Zn4 O7 Zn3 -16.8(8) 6_554 .
Zn4 Zn4 O7 Zn3 -50.3(3) 3_565 .
Zn4 Zn4 O7 Zn3 -0.9(4) 2_665 .
O8 Zn4 O7 Zn4 -98.0(15) 5_564 3_565
O8A Zn4 O7 Zn4 -128.0(11) . 3_565
O7A Zn4 O7 Zn4 121.0(7) 2_665 3_565
O2 Zn4 O7 Zn4 11.4(3) . 3_565
O8 Zn4 O7 Zn4 -81.9(8) . 3_565
Zn3 Zn4 O7 Zn4 50.3(3) . 3_565
Zn4 Zn4 O7 Zn4 -47.2(4) 5_564 3_565
O7 Zn4 O7 Zn4 97.1(5) 2_665 3_565
Zn4 Zn4 O7 Zn4 33.6(7) 6_554 3_565
Zn4 Zn4 O7 Zn4 49.4(3) 2_665 3_565
O8A C20 O7A Zn4 22(4) . 3_565
O8 C20 O7A Zn4 -34(3) . 3_565
O7 C20 O7A Zn4 75(2) . 3_565
C17 C20 O7A Zn4 -177.3(14) . 3_565
O8A C20 O7A Zn3 -15(3) . .
O8 C20 O7A Zn3 -71.5(17) . .
O7 C20 O7A Zn3 37.4(11) . .
C17 C20 O7A Zn3 145.5(13) . .
O2 Zn3 O7A C20 93.8(12) . .
O7 Zn3 O7A C20 -153.4(14) 3_565 .
O7 Zn3 O7A C20 -40.6(11) . .
O7 Zn3 O7A C20 -32.6(18) 2_665 .
Zn4 Zn3 O7A C20 143.9(14) 3_565 .
Zn4 Zn3 O7A C20 31.6(11) . .
Zn4 Zn3 O7A C20 128.8(11) 2_665 .
O7A Zn3 O7A C20 5.0(17) 2_665 .
O7A Zn3 O7A C20 -177.4(8) 3_565 .
Zn4 Zn3 O7A C20 68.3(11) 5_564 .
Zn4 Zn3 O7A C20 128.0(12) 4_664 .
O2 Zn3 O7A Zn4 -50.1(4) . 3_565
O7 Zn3 O7A Zn4 62.7(7) 3_565 3_565
O7 Zn3 O7A Zn4 175.5(15) . 3_565
O7 Zn3 O7A Zn4 -176.5(10) 2_665 3_565
Zn4 Zn3 O7A Zn4 -112.4(5) . 3_565
Zn4 Zn3 O7A Zn4 -15.1(10) 2_665 3_565
O7A Zn3 O7A Zn4 -138.9(6) 2_665 3_565
O7A Zn3 O7A Zn4 38.7(10) 3_565 3_565
Zn4 Zn3 O7A Zn4 -75.6(4) 5_564 3_565
Zn4 Zn3 O7A Zn4 -15.9(4) 4_664 3_565
C18 C17 C16A C15A -52(2) . .
C16 C17 C16A C15A 72(2) . .
C18A C17 C16A C15A 0(3) . .
C20 C17 C16A C15A 178(2) . .
C18 C17 C16A C113 128(2) . .
C16 C17 C16A C113 -108(3) . .
C18A C17 C16A C113 180.0(19) . .
C20 C17 C16A C113 -1(3) . .
C19 C14 C15A C16A 52(2) . .
C15 C14 C15A C16A -72(2) . .
C19A C14 C15A C16A 1(3) . .
C12 C14 C15A C16A 179(2) . .
C19 C14 C15A C116 -128(2) . .
C15 C14 C15A C116 108(3) . .
C19A C14 C15A C116 -179(2) . .
C12 C14 C15A C116 0(3) . .
C17 C16A C15A C14 1(4) . .
C113 C16A C15A C14 -180(2) . .
C17 C16A C15A C116 180(2) . .
C113 C16A C15A C116 -1(4) . .
O8 C20 O8A Zn4 60.9(16) . .
O7 C20 O8A Zn4 -61.5(18) . .
O7A C20 O8A Zn4 -14(3) . .
C17 C20 O8A Zn4 -174.7(12) . .
O8 Zn4 O8A C20 -121.7(19) 5_564 .
O7A Zn4 O8A C20 127.3(17) 2_665 .
O2 Zn4 O8A C20 -8(2) . .
O8 Zn4 O8A C20 -51.9(13) . .
Zn3 Zn4 O8A C20 40.9(17) . .
Zn4 Zn4 O8A C20 -60.6(17) 5_564 .
O7 Zn4 O8A C20 42.3(14) . .
O7 Zn4 O8A C20 90.5(19) 2_665 .
Zn4 Zn4 O8A C20 -32(4) 6_554 .
Zn4 Zn4 O8A C20 2.5(17) 3_565 .
Zn4 Zn4 O8A C20 38(2) 2_665 .
O8A C20 O8 Zn4 -113(4) . 5_564
O7 C20 O8 Zn4 -49(4) . 5_564
O7A C20 O8 Zn4 21(4) . 5_564
C17 C20 O8 Zn4 155(2) . 5_564
O8A C20 O8 Zn4 -47.4(15) . .
O7 C20 O8 Zn4 17(2) . .
O7A C20 O8 Zn4 87.3(18) . .
C17 C20 O8 Zn4 -138.8(19) . .
O8 Zn4 O8 C20 161.5(15) 5_564 .
O8A Zn4 O8 C20 46.0(12) . .
O7A Zn4 O8 C20 44(3) 2_665 .
O2 Zn4 O8 C20 -98.7(15) . .
Zn3 Zn4 O8 C20 -46.5(15) . .
Zn4 Zn4 O8 C20 -145.0(18) 5_564 .
O7 Zn4 O8 C20 -10.1(13) . .
O7 Zn4 O8 C20 -11(2) 2_665 .
Zn4 Zn4 O8 C20 -127.6(13) 6_554 .
Zn4 Zn4 O8 C20 -71.3(14) 3_565 .
Zn4 Zn4 O8 C20 -77.5(16) 2_665 .
O8 Zn4 O8 Zn4 -53.6(10) 5_564 5_564
O8A Zn4 O8 Zn4 -169.1(17) . 5_564
O7A Zn4 O8 Zn4 -170.6(16) 2_665 5_564
O2 Zn4 O8 Zn4 46.3(5) . 5_564
Zn3 Zn4 O8 Zn4 98.5(5) . 5_564
O7 Zn4 O8 Zn4 134.9(10) . 5_564
O7 Zn4 O8 Zn4 133.5(8) 2_665 5_564
Zn4 Zn4 O8 Zn4 17.3(9) 6_554 5_564
Zn4 Zn4 O8 Zn4 73.7(5) 3_565 5_564
Zn4 Zn4 O8 Zn4 67.4(7) 2_665 5_564
C30 C29 C30A C31A 62.1(14) 4_665 .
C30 C29 C30A C31A -64.4(14) . .
C30A C29 C30A C31A -0.1(12) 4_665 .
C28 C29 C30A C31A 179.9(12) . .
C30 C29 C30A C112 -117(3) 4_665 .
C30 C29 C30A C112 117(3) . .
C30A C29 C30A C112 -179(3) 4_665 .
C28 C29 C30A C112 1(3) . .
C29 C30A C31A C32 0(2) . .
C112 C30A C31A C32 179(4) . .
C29 C30A C31A C109 179(3) . .
C112 C30A C31A C109 -2(4) . .
C31 C32 C31A C30A -62.1(16) 4_665 .
C31 C32 C31A C30A 64.6(16) . .
C31A C32 C31A C30A -0.1(11) 4_665 .
C33 C32 C31A C30A 179.9(11) . .
C31 C32 C31A C109 119(3) 4_665 .
C31 C32 C31A C109 -115(3) . .
C31A C32 C31A C109 -179(3) 4_665 .
C33 C32 C31A C109 1(3) . .
C37A C36 C37A C38A -0.4(16) 4_665 .
C37 C36 C37A C38A 49(2) 4_665 .
C37 C36 C37A C38A -74(2) . .
C35 C36 C37A C38A 179.6(16) . .
C37A C36 C37A C105 180(4) 4_665 .
C37 C36 C37A C105 -131(3) 4_665 .
C37 C36 C37A C105 106(4) . .
C35 C36 C37A C105 0(4) . .
C36 C37A C38A C39 1(3) . .
C105 C37A C38A C39 -179(4) . .
C36 C37A C38A C108 -175(5) . .
C105 C37A C38A C108 5(5) . .
C38 C39 C38A C37A 73(2) . .
C38 C39 C38A C37A -50(2) 4_665 .
C38A C39 C38A C37A -0.4(16) 4_665 .
C40 C39 C38A C37A 179.6(16) . .
C38 C39 C38A C108 -111(4) . .
C38 C39 C38A C108 126(4) 4_665 .
C38A C39 C38A C108 175(5) 4_665 .
C40 C39 C38A C108 -5(5) . .
C5 C4 C103 C102 177(3) . .
C3 C4 C103 C102 1(5) . .
C4 C103 C102 C101 1(5) . .
C103 C102 C101 C100 -2(3) . .
C102 C101 C100 C3 1.1(11) . .
C4 C3 C100 C101 0.6(18) . .
C2 C3 C100 C101 -177.1(10) . .
C108 C107 C106 C105 -2(3) . .
C107 C106 C105 C37A 0.2(19) . .
C38A C37A C105 C106 -2(4) . .
C36 C37A C105 C106 178(3) . .
C106 C107 C108 C38A 5(5) . .
C37A C38A C108 C107 -7(6) . .
C39 C38A C108 C107 177(4) . .
C30A C31A C109 C110 0(6) . .
C32 C31A C109 C110 179(4) . .
C31A C30A C112 C111 4(6) . .
C29 C30A C112 C111 -177(4) . .
C31A C109 C110 C111 0(8) . .
C109 C110 C111 C112 3(9) . .
C30A C112 C111 C110 -5(8) . .
C115 C114 C113 C16A 0(4) . .
C17 C16A C113 C114 180(2) . .
C15A C16A C113 C114 0(4) . .
C113 C114 C115 C116 0(5) . .
C114 C115 C116 C15A 0(4) . .
C14 C15A C116 C115 180(2) . .
C16A C15A C116 C115 1(4) . .

loop_
_platon_squeeze_void_nr
_platon_squeeze_void_average_x
_platon_squeeze_void_average_y
_platon_squeeze_void_average_z
_platon_squeeze_void_volume
_platon_squeeze_void_count_electrons
_platon_squeeze_void_content
1 -0.010 -0.006 -0.003 23463 5352 ' '
